data_4122500
loop_
_publ_author_name
'Winter, Ross S.'
'Cameron, Jamie M.'
'Cronin, Leroy'

_publ_section_title
;
 Controlling the minimal self assembly of &quot;complex&quot;
 polyoxometalate clusters.
;
_journal_issue 36
_journal_name_full 'Journal of the American Chemical Society'
_journal_page_first 12753
_journal_page_last 12761
_journal_paper_doi 10.1021/ja5067916
_journal_volume 136
_journal_year 2014
_chemical_formula_sum 'Fe10 H90 K14 O183 Si4 W36'
_chemical_formula_weight 10855.58
_chemical_name_systematic
; 
 ? 
;
_space_group_IT_number 15
_symmetry_cell_setting monoclinic
_symmetry_space_group_name_Hall '-C 2yc'
_symmetry_space_group_name_H-M 'C 1 2/c 1'
_atom_sites_solution_hydrogens none
_atom_sites_solution_primary direct
_atom_sites_solution_secondary difmap
_audit_creation_method SHELXL-97
_cell_angle_alpha 90.00
_cell_angle_beta 91.152(2)
_cell_angle_gamma 90.00
_cell_formula_units_Z 4
_cell_length_a 33.7297(4)
_cell_length_b 23.7222(3)
_cell_length_c 23.5641(5)
_cell_measurement_reflns_used 23755
_cell_measurement_temperature 150(2)
_cell_measurement_theta_max 28.7
_cell_measurement_theta_min 3.11
_cell_volume 18850.8(5)
_computing_cell_refinement
;
CrysAlisPro, Agilent Technologies,
Version 1.171.35.11 (release 16-05-2011 CrysAlis171 .NET)
(compiled May 16 2011,17:55:39)
;
_computing_data_collection
;
CrysAlisPro, Agilent Technologies,
Version 1.171.35.11 (release 16-05-2011 CrysAlis171 .NET)
(compiled May 16 2011,17:55:39)
;
_computing_data_reduction
;
CrysAlisPro, Agilent Technologies,
Version 1.171.35.11 (release 16-05-2011 CrysAlis171 .NET)
(compiled May 16 2011,17:55:39)
;
_computing_molecular_graphics Diamond3
_computing_publication_material WinGX
_computing_structure_refinement 'SHELXL-97 (Sheldrick, 1997)'
_computing_structure_solution 'SHELXS-97 (Sheldrick, 1990)'
_diffrn_ambient_temperature 150(2)
_diffrn_measured_fraction_theta_full 0.998
_diffrn_measured_fraction_theta_max 0.998
_diffrn_measurement_device_type 'Oxford Gemini Ulta A CCD'
_diffrn_measurement_method '\w & \p scans'
_diffrn_radiation_monochromator graphite
_diffrn_radiation_source 'fine-focus sealed tube'
_diffrn_radiation_type MoK\a
_diffrn_radiation_wavelength 0.71073
_diffrn_reflns_av_R_equivalents 0.062
_diffrn_reflns_av_sigmaI/netI 0.051
_diffrn_reflns_limit_h_max 41
_diffrn_reflns_limit_h_min -41
_diffrn_reflns_limit_k_max 29
_diffrn_reflns_limit_k_min -29
_diffrn_reflns_limit_l_max 29
_diffrn_reflns_limit_l_min -29
_diffrn_reflns_number 95806
_diffrn_reflns_theta_full 26.00
_diffrn_reflns_theta_max 26.00
_diffrn_reflns_theta_min 3.00
_exptl_absorpt_coefficient_mu 23.053
_exptl_absorpt_correction_T_max 0.2803
_exptl_absorpt_correction_T_min 0.0968
_exptl_absorpt_correction_type analytical
_exptl_absorpt_process_details
;
CrysAlisPro, Agilent Technologies,
Version 1.171.36.28 (release 01-02-2013 CrysAlis171 .NET)
(compiled Feb  1 2013,16:14:44)
Analytical numeric absorption correction using a multifaceted crystal
            model based on expressions derived by R.C. Clark & J.S. Reid.
(Clark, R. C. & Reid, J. S. (1995). Acta Cryst. A51, 887-897)
;
_exptl_crystal_colour brown
_exptl_crystal_density_diffrn 3.825
_exptl_crystal_density_method 'not measured'
_exptl_crystal_description block
_exptl_crystal_F_000 19200
_exptl_crystal_size_max 0.19
_exptl_crystal_size_mid 0.13
_exptl_crystal_size_min 0.07
_refine_diff_density_max 2.19
_refine_diff_density_min -3.06
_refine_diff_density_rms 0.30
_refine_ls_extinction_method none
_refine_ls_goodness_of_fit_ref 1.050
_refine_ls_hydrogen_treatment none
_refine_ls_matrix_type full
_refine_ls_number_parameters 1125
_refine_ls_number_reflns 18484
_refine_ls_number_restraints 0
_refine_ls_restrained_S_all 1.050
_refine_ls_R_factor_all 0.058
_refine_ls_R_factor_gt 0.041
_refine_ls_shift/su_max 0.001
_refine_ls_shift/su_mean 0.000
_refine_ls_structure_factor_coef Fsqd
_refine_ls_weighting_details 'calc w=1/[\s^2^(Fo^2^)+(0.0417P)^2^+585.0473P] where P=(Fo^2^+2Fc^2^)/3'
_refine_ls_weighting_scheme calc
_refine_ls_wR_factor_gt 0.098
_refine_ls_wR_factor_ref 0.108
_reflns_number_gt 14835
_reflns_number_total 18484
_reflns_threshold_expression >2sigma(I)
_cod_data_source_file ja5067916_si_007.cif
_cod_data_source_block rw1036d22
_cod_depositor_comments
;
The following automatic conversions were performed:

'_symmetry_cell_setting' value 'Monoclinic' changed to 'monoclinic'
according to
/home/saulius/struct/COD-crude-data--automatic-downloads/rss-feeds/ACS/lib/dictionaries/cif_core.dic
dictionary named 'cif_core.dic' version 2.4.2 from
2011-04-26.

'_exptl_absorpt_correction_type' value 'Analytical'
changed to 'analytical' according to
/home/saulius/struct/COD-crude-data--automatic-downloads/rss-feeds/ACS/lib/dictionaries/cif_core.dic
dictionary named 'cif_core.dic' version 2.4.2 from 2011-04-26.

Automatic conversion script
Id: cif_fix_values 2281 2013-09-26 08:29:07Z andrius 

 Adding full bibliography for 4122497--4122503.cif.
;
_cod_original_sg_symbol_H-M C2/c
_cod_original_formula_sum 'H90 Fe10 K14 O183 Si4 W36'
_cod_database_code 4122500

loop_
_symmetry_equiv_pos_as_xyz
'x, y, z'
'-x, y, -z+1/2'
'x+1/2, y+1/2, z'
'-x+1/2, y+1/2, -z+1/2'
'-x, -y, -z'
'x, -y, z-1/2'
'-x+1/2, -y+1/2, -z'
'x+1/2, -y+1/2, z-1/2'

loop_
_atom_site_label
_atom_site_type_symbol
_atom_site_fract_x
_atom_site_fract_y
_atom_site_fract_z
_atom_site_U_iso_or_equiv
_atom_site_adp_type
_atom_site_occupancy
_atom_site_symmetry_multiplicity
_atom_site_calc_flag
_atom_site_refinement_flags
W1 W 0.157849(14) 0.81658(2) 0.50896(2) 0.02216(12) Uani 1 1 d .
W2 W 0.114833(14) 0.72036(2) 0.43066(2) 0.02374(12) Uani 1 1 d .
W3 W 0.024214(15) 0.80606(2) 0.40463(3) 0.02810(13) Uani 1 1 d .
W4 W 0.073823(15) 0.91716(2) 0.49187(2) 0.02538(12) Uani 1 1 d .
W5 W 0.106121(14) 0.89095(2) 0.62247(2) 0.02376(12) Uani 1 1 d .
W6 W 0.012339(15) 0.67712(2) 0.45559(3) 0.02955(13) Uani 1 1 d .
W7 W 0.00836(2) 0.67998(3) 0.60794(4) 0.0239(3) Uani 0.437(3) 1 d P
W8 W -0.040305(15) 0.78158(2) 0.51015(2) 0.02690(13) Uani 1 1 d .
W9 W 0.008934(15) 0.89309(2) 0.59729(2) 0.02386(12) Uani 1 1 d .
W10 W -0.108118(17) 0.45726(2) 0.86995(3) 0.04443(19) Uani 1 1 d .
W11 W -0.197141(15) 0.52896(2) 0.91966(3) 0.03051(14) Uani 1 1 d .
W12 W -0.190742(17) 0.43051(2) 0.79765(3) 0.04335(19) Uani 1 1 d .
W13 W -0.240683(16) 0.54075(2) 0.71031(3) 0.03676(16) Uani 1 1 d .
W14 W -0.242909(14) 0.62419(2) 0.84348(3) 0.02707(13) Uani 1 1 d .
W15 W -0.105060(17) 0.45643(2) 0.72932(3) 0.04345(19) Uani 1 1 d .
W16 W -0.155423(16) 0.56784(2) 0.64324(3) 0.03657(16) Uani 1 1 d .
W17 W -0.204623(15) 0.67107(2) 0.70650(3) 0.02920(13) Uani 1 1 d .
W18 W -0.09873(3) 0.67033(4) 0.73251(5) 0.0272(3) Uani 0.335(3) 1 d P
W19 W -0.052145(19) 0.77501(3) 0.81382(3) 0.0227(2) Uani 0.665(3) 1 d P
W20 W 0.05492(2) 0.57521(3) 0.69286(4) 0.0246(3) Uani 0.563(3) 1 d P
Fe1 Fe -0.18125(5) 0.67280(7) 0.95902(8) 0.0236(4) Uani 1 1 d .
Fe2 Fe -0.05210(6) 0.57376(8) 0.67615(10) 0.0358(5) Uani 1 1 d .
Fe3 Fe -0.03950(6) 0.77639(9) 0.66279(10) 0.0391(5) Uani 1 1 d .
Fe4 Fe 0.00836(2) 0.67998(3) 0.60794(4) 0.0239(3) Uani 0.563(3) 1 d P
Fe5 Fe -0.09873(3) 0.67033(4) 0.73251(5) 0.0272(3) Uani 0.665(3) 1 d P
Fe6 Fe -0.052145(19) 0.77501(3) 0.81382(3) 0.0227(2) Uani 0.335(3) 1 d P
Fe7 Fe 0.05492(2) 0.57521(3) 0.69286(4) 0.0246(3) Uani 0.437(3) 1 d P
Si1 Si 0.06167(9) 0.77958(13) 0.54167(16) 0.0207(7) Uani 1 1 d .
Si2 Si -0.15504(10) 0.56876(14) 0.79228(18) 0.0270(9) Uani 1 1 d .
K1 K -0.19247(12) 0.55931(18) 1.0719(2) 0.0636(12) Uani 1 1 d .
K2 K -0.00355(16) 0.5702(2) 0.3139(3) 0.0734(17) Uani 0.80 1 d P
K3 K 0.0000 0.9103(16) 0.2500 0.040(11) Uiso 0.20 2 d SP
K3' K 0.0113(6) 0.9034(7) 0.2457(6) 0.019(4) Uiso 0.20 1 d P
K4 K -0.2465(2) 0.3006(3) 0.7140(4) 0.055(2) Uani 0.50 1 d P
K4' K -0.2834(3) 0.3956(4) 0.6981(4) 0.045(2) Uiso 0.40 1 d P
K5 K -0.0882(2) 0.6305(4) 0.5286(3) 0.081(3) Uani 0.60 1 d P
K6 K 0.1051(2) 0.6949(3) 0.2452(3) 0.053(2) Uani 0.50 1 d P
K7 K -0.2260(3) 0.7402(4) 1.0987(4) 0.072(3) Uani 0.50 1 d P
K8 K -0.0849(3) 0.5785(5) 0.9664(5) 0.071(3) Uani 0.40 1 d P
K9 K 0.0377(4) 1.0546(5) 0.5629(6) 0.063(3) Uani 0.35 1 d P
K9' K 0.0967(4) 1.0909(6) 0.4579(7) 0.073(4) Uiso 0.35 1 d P
K10 K -0.1076(4) 0.4397(5) 0.5717(6) 0.082(4) Uani 0.40 1 d P
K11 K 0.1273(3) 0.9800(5) 0.3338(7) 0.084(4) Uani 0.40 1 d P
K12 K -0.3255(3) 0.5395(5) 0.9273(6) 0.115(5) Uani 0.50 1 d P
O1 O 0.1976(2) 0.8600(3) 0.4941(4) 0.0242(19) Uani 1 1 d .
O2 O 0.1824(2) 0.7570(4) 0.5394(4) 0.027(2) Uani 1 1 d .
O3 O 0.1458(2) 0.6747(3) 0.4732(4) 0.027(2) Uani 1 1 d .
O4 O 0.1257(3) 0.6973(4) 0.3633(4) 0.032(2) Uani 1 1 d .
O5 O 0.1522(2) 0.7825(3) 0.4355(4) 0.024(2) Uani 1 1 d .
O6 O 0.0675(2) 0.6778(3) 0.4450(4) 0.0231(19) Uani 1 1 d .
O7 O 0.1037(2) 0.7642(3) 0.5143(4) 0.0212(19) Uani 1 1 d .
O8 O 0.0761(2) 0.7818(3) 0.4030(4) 0.026(2) Uani 1 1 d .
O9 O 0.1429(2) 0.8469(3) 0.5817(4) 0.025(2) Uani 1 1 d .
O10 O 0.1175(2) 0.8735(3) 0.4758(4) 0.025(2) Uani 1 1 d .
O11 O 0.1365(3) 0.9274(3) 0.6694(4) 0.029(2) Uani 1 1 d .
O12 O 0.1034(2) 0.9408(3) 0.5598(4) 0.0237(19) Uani 1 1 d .
O13 O 0.0807(3) 0.9759(4) 0.4510(4) 0.037(2) Uani 1 1 d .
O14 O 0.0396(2) 0.8746(4) 0.4429(4) 0.030(2) Uani 1 1 d .
O15 O 0.0146(3) 0.8316(4) 0.3367(4) 0.036(2) Uani 1 1 d .
O16 O 0.0084(2) 0.7291(4) 0.3928(4) 0.029(2) Uani 1 1 d .
O17 O -0.0007(3) 0.6156(4) 0.4236(4) 0.035(2) Uani 1 1 d .
O18 O 0.0544(2) 0.7428(3) 0.5986(4) 0.0238(19) Uani 1 1 d .
O19 O 0.0262(2) 0.7666(3) 0.4948(4) 0.025(2) Uani 1 1 d .
O20 O 0.0614(2) 0.8468(3) 0.5583(4) 0.0213(19) Uani 1 1 d .
O21 O 0.0181(2) 0.6571(3) 0.5320(4) 0.027(2) Uani 1 1 d .
O22 O -0.0387(2) 0.7092(4) 0.4748(4) 0.032(2) Uani 1 1 d .
O23 O 0.0545(3) 0.9200(3) 0.6398(4) 0.029(2) Uani 1 1 d .
O24 O -0.0277(2) 0.8148(4) 0.4385(4) 0.028(2) Uani 1 1 d .
O25 O 0.0273(2) 0.9389(3) 0.5349(4) 0.026(2) Uani 1 1 d .
O26 O -0.0228(2) 0.8504(3) 0.5463(4) 0.025(2) Uani 1 1 d .
O27 O -0.0260(3) 0.9371(4) 0.6250(4) 0.034(2) Uani 1 1 d .
O28 O -0.0908(3) 0.7920(4) 0.5101(4) 0.034(2) Uani 1 1 d .
O29 O 0.0085(2) 0.8302(3) 0.6480(4) 0.027(2) Uani 1 1 d .
O30 O -0.0298(2) 0.7449(4) 0.5808(4) 0.030(2) Uani 1 1 d .
O31 O -0.0823(3) 0.8332(5) 0.6410(6) 0.066(4) Uani 1 1 d .
O32 O -0.0425(2) 0.8017(3) 0.7431(4) 0.025(2) Uani 1 1 d .
O33 O -0.0812(2) 0.7196(4) 0.6767(4) 0.028(2) Uani 1 1 d .
O34 O -0.0334(3) 0.6315(4) 0.6220(4) 0.029(2) Uani 1 1 d .
O35 O 0.0478(2) 0.6316(3) 0.6394(4) 0.025(2) Uani 1 1 d .
O36 O 0.0038(2) 0.5481(4) 0.6893(5) 0.035(2) Uani 1 1 d .
O37 O -0.0579(3) 0.5183(5) 0.6100(6) 0.069(4) Uani 1 1 d .
O38 O -0.0490(2) 0.6260(3) 0.7432(4) 0.025(2) Uani 1 1 d .
O39 O -0.0054(2) 0.7246(3) 0.8206(4) 0.026(2) Uani 1 1 d .
O40 O -0.0918(2) 0.8267(3) 0.8345(4) 0.026(2) Uani 1 1 d .
O41 O -0.0865(2) 0.7185(3) 0.7927(4) 0.0248(19) Uani 1 1 d .
O42 O -0.1540(2) 0.6935(4) 0.7280(4) 0.028(2) Uani 1 1 d .
O43 O -0.1088(2) 0.6051(3) 0.6730(4) 0.029(2) Uani 1 1 d .
O44 O -0.0701(2) 0.5195(4) 0.7410(4) 0.031(2) Uani 1 1 d .
O45 O -0.0789(3) 0.4134(4) 0.6859(6) 0.053(3) Uani 1 1 d .
O46 O -0.1342(3) 0.4995(4) 0.6742(5) 0.042(3) Uani 1 1 d .
O47 O -0.1810(3) 0.6390(4) 0.6386(4) 0.035(2) Uani 1 1 d .
O48 O -0.2251(3) 0.7332(4) 0.6813(4) 0.035(2) Uani 1 1 d .
O49 O -0.1149(2) 0.6065(3) 0.7938(4) 0.028(2) Uani 1 1 d .
O50 O -0.1446(3) 0.5575(4) 0.5732(5) 0.049(3) Uani 1 1 d .
O51 O -0.1793(2) 0.5819(3) 0.7330(4) 0.027(2) Uani 1 1 d .
O52 O -0.2070(3) 0.5331(4) 0.6445(5) 0.039(3) Uani 1 1 d .
O53 O -0.2466(3) 0.6176(4) 0.6871(4) 0.037(2) Uani 1 1 d .
O54 O -0.2234(2) 0.6688(4) 0.7814(4) 0.030(2) Uani 1 1 d .
O55 O -0.2913(2) 0.6470(4) 0.8449(4) 0.033(2) Uani 1 1 d .
O56 O -0.2851(3) 0.5145(4) 0.6845(5) 0.043(3) Uani 1 1 d .
O57 O -0.2528(2) 0.5652(4) 0.7822(4) 0.032(2) Uani 1 1 d .
O58 O -0.2174(3) 0.4731(4) 0.7401(5) 0.043(3) Uani 1 1 d .
O59 O -0.2474(2) 0.5640(3) 0.8968(4) 0.029(2) Uani 1 1 d .
O60 O -0.1835(2) 0.5835(3) 0.8450(4) 0.026(2) Uani 1 1 d .
O61 O -0.1434(3) 0.5016(3) 0.7947(5) 0.035(2) Uani 1 1 d .
O62 O -0.1508(3) 0.4101(4) 0.7415(5) 0.041(3) Uani 1 1 d .
O63 O -0.0849(3) 0.4290(4) 0.8016(5) 0.046(3) Uani 1 1 d .
O64 O -0.0766(3) 0.5225(4) 0.8604(5) 0.044(3) Uani 1 1 d .
O65 O -0.0822(3) 0.4213(4) 0.9214(6) 0.051(3) Uani 1 1 d .
O66 O -0.1500(3) 0.4065(4) 0.8529(5) 0.045(3) Uani 1 1 d .
O67 O -0.1448(3) 0.4994(3) 0.9131(5) 0.035(2) Uani 1 1 d .
O68 O -0.2195(3) 0.3706(4) 0.7970(5) 0.051(3) Uani 1 1 d .
O69 O -0.2101(2) 0.4737(3) 0.8553(5) 0.035(2) Uani 1 1 d .
O70 O -0.2145(3) 0.4873(4) 0.9730(5) 0.038(3) Uani 1 1 d .
O71 O -0.2200(2) 0.6714(3) 0.8957(4) 0.028(2) Uani 1 1 d .
O72 O -0.1805(2) 0.5897(3) 0.9597(4) 0.030(2) Uani 1 1 d .
O73 O -0.1327(2) 0.6746(4) 0.9038(4) 0.031(2) Uani 1 1 d .
O74 O -0.2272(3) 0.6673(4) 1.0157(4) 0.031(2) Uani 1 1 d .
O75 O -0.1999(4) 0.6361(6) 1.1565(7) 0.086(4) Uiso 1 1 d .
O76 O -0.2756(4) 0.5615(6) 1.0840(6) 0.077(4) Uiso 1 1 d .
O77 O -0.0220(9) 0.6871(13) 0.2906(14) 0.090(9) Uiso 0.50 1 d P
O78 O -0.0477(4) 0.9540(6) 0.1685(6) 0.078(4) Uiso 1 1 d .
O79 O 0.0561(6) 0.9583(9) 0.1782(9) 0.044(5) Uiso 0.50 1 d P
O80 O 0.0775(5) 0.8209(7) 0.2457(8) 0.073(5) Uiso 0.80 1 d P
O81C O -0.3031(9) 0.3938(13) 0.7495(14) 0.034(7) Uiso 0.30 1 d P
O82 O -0.3163(4) 0.2784(5) 0.6736(6) 0.067(4) Uiso 1 1 d .
O83 O -0.1778(9) 0.2508(12) 0.7418(13) 0.079(8) Uiso 0.50 1 d P
O84' O -0.1378(12) 0.7296(18) 0.5865(18) 0.019(9) Uiso 0.20 1 d P
O84 O -0.1285(7) 0.7066(11) 0.5808(11) 0.033(6) Uiso 0.40 1 d P
O85 O 0.0994(11) 0.7117(16) 0.1238(17) 0.052(10) Uiso 0.30 1 d P
O86 O 0.1144(8) 1.0825(12) 0.5527(13) 0.078(8) Uiso 0.50 1 d P
O87 O 0.1076(6) 1.0882(8) 0.4253(10) 0.023(5) Uiso 0.40 1 d P
O88 O -0.2976(7) 0.4614(10) 0.8255(11) 0.063(7) Uiso 0.50 1 d P
O89 O -0.3766(4) 0.6358(5) 0.8405(6) 0.066(3) Uiso 1 1 d .
O90 O 0.0085(5) 0.5044(8) 0.5564(8) 0.067(5) Uiso 0.70 1 d P
O91 O -0.1505(8) 0.8240(12) 0.7273(14) 0.092(9) Uiso 0.60 1 d P
O91' O -0.1497(10) 0.8117(14) 0.6927(16) 0.064(9) Uiso 0.40 1 d P
O92 O 0.1345(6) 0.9490(8) 0.2105(9) 0.070(5) Uiso 0.70 1 d P
O93 O -0.3028(14) 0.4646(19) 1.033(2) 0.074(13) Uiso 0.30 1 d P
O94 O 0.1646(10) 1.0244(14) 0.5889(15) 0.039(8) Uiso 0.30 1 d P
O95 O 0.1580(9) 1.1942(13) 0.5722(14) 0.066(9) Uiso 0.40 1 d P
O96 O -0.0935(10) 0.9212(14) 0.7113(16) 0.074(10) Uiso 0.40 1 d P
O97 O -0.1741(7) 0.1533(9) 0.8060(10) 0.031(5) Uiso 0.40 1 d P
O98 O -0.2114(12) 0.2828(16) 0.8793(18) 0.057(10) Uiso 0.30 1 d P
O99' O 0.0509(16) 0.932(2) 0.757(2) 0.048(14) Uiso 0.20 1 d P
O99 O 0.0000 0.917(3) 0.7500 0.103(19) Uiso 0.40 2 d SP
O100 O -0.2487(12) 0.3840(18) 1.0548(19) 0.064(11) Uiso 0.30 1 d P
O101 O 0.0940(6) 0.8349(8) 0.1337(9) 0.062(5) Uiso 0.65 1 d P

loop_
_atom_site_aniso_label
_atom_site_aniso_U_11
_atom_site_aniso_U_22
_atom_site_aniso_U_33
_atom_site_aniso_U_23
_atom_site_aniso_U_13
_atom_site_aniso_U_12
W1 0.0160(2) 0.0185(2) 0.0321(3) 0.0003(2) 0.0008(2) -0.00235(19)
W2 0.0175(2) 0.0214(2) 0.0323(3) -0.0024(2) 0.0006(2) -0.00228(19)
W3 0.0193(3) 0.0304(3) 0.0345(3) -0.0002(2) -0.0020(2) 0.0008(2)
W4 0.0216(3) 0.0201(2) 0.0345(3) 0.0031(2) 0.0004(2) 0.0015(2)
W5 0.0193(3) 0.0176(2) 0.0343(3) -0.0029(2) 0.0002(2) -0.00215(19)
W6 0.0182(3) 0.0297(3) 0.0407(4) -0.0093(2) 0.0015(2) -0.0063(2)
W7 0.0165(5) 0.0204(5) 0.0349(6) -0.0031(4) 0.0032(4) -0.0012(3)
W8 0.0164(2) 0.0289(3) 0.0353(3) -0.0012(2) -0.0017(2) 0.0007(2)
W9 0.0193(3) 0.0189(2) 0.0334(3) 0.0013(2) 0.0003(2) 0.00256(19)
W10 0.0250(3) 0.0218(3) 0.0874(6) 0.0160(3) 0.0248(3) 0.0051(2)
W11 0.0189(3) 0.0196(3) 0.0534(4) -0.0011(2) 0.0088(3) -0.0017(2)
W12 0.0277(3) 0.0206(3) 0.0827(5) -0.0149(3) 0.0269(3) -0.0087(2)
W13 0.0208(3) 0.0374(3) 0.0525(4) -0.0221(3) 0.0110(3) -0.0114(2)
W14 0.0152(2) 0.0252(3) 0.0410(3) -0.0086(2) 0.0047(2) 0.0007(2)
W15 0.0284(3) 0.0183(3) 0.0848(5) -0.0142(3) 0.0298(3) -0.0069(2)
W16 0.0228(3) 0.0363(3) 0.0511(4) -0.0226(3) 0.0127(3) -0.0117(2)
W17 0.0174(3) 0.0321(3) 0.0382(3) -0.0077(3) 0.0017(2) -0.0021(2)
W18 0.0208(6) 0.0211(5) 0.0399(7) -0.0033(4) 0.0048(5) 0.0032(4)
W19 0.0162(4) 0.0191(3) 0.0329(4) 0.0019(3) 0.0025(3) 0.0014(2)
W20 0.0169(4) 0.0182(4) 0.0389(5) 0.0004(3) 0.0055(3) -0.0008(3)
Fe1 0.0176(9) 0.0199(9) 0.0335(11) -0.0011(8) 0.0027(8) 0.0003(7)
Fe2 0.0284(11) 0.0275(10) 0.0521(14) -0.0055(10) 0.0101(10) -0.0041(8)
Fe3 0.0315(11) 0.0363(11) 0.0496(14) -0.0026(10) 0.0022(10) 0.0010(9)
Fe4 0.0165(5) 0.0204(5) 0.0349(6) -0.0031(4) 0.0032(4) -0.0012(3)
Fe5 0.0208(6) 0.0211(5) 0.0399(7) -0.0033(4) 0.0048(5) 0.0032(4)
Fe6 0.0162(4) 0.0191(3) 0.0329(4) 0.0019(3) 0.0025(3) 0.0014(2)
Fe7 0.0169(4) 0.0182(4) 0.0389(5) 0.0004(3) 0.0055(3) -0.0008(3)
Si1 0.0146(16) 0.0171(16) 0.030(2) -0.0021(14) -0.0008(14) -0.0019(13)
Si2 0.0168(17) 0.0148(16) 0.050(3) -0.0056(16) 0.0099(17) -0.0013(13)
K1 0.054(2) 0.066(3) 0.072(3) 0.032(2) 0.012(2) 0.012(2)
K2 0.053(3) 0.053(3) 0.114(5) -0.003(3) -0.010(3) -0.006(2)
K4 0.049(4) 0.060(5) 0.055(5) 0.007(4) 0.007(4) -0.013(4)
K5 0.057(4) 0.126(7) 0.061(5) 0.017(5) -0.004(4) -0.038(5)
K6 0.077(5) 0.039(4) 0.042(4) 0.006(3) -0.024(4) 0.016(4)
K7 0.063(5) 0.069(6) 0.083(7) 0.004(5) 0.008(5) -0.001(4)
K8 0.065(7) 0.093(8) 0.057(7) -0.010(6) 0.016(6) -0.034(6)
K9 0.059(7) 0.043(6) 0.087(10) -0.020(6) -0.022(7) 0.010(5)
K10 0.068(7) 0.056(6) 0.122(11) -0.035(7) 0.023(7) -0.009(5)
K11 0.050(6) 0.069(7) 0.130(12) 0.030(8) -0.021(7) -0.010(5)
K12 0.071(7) 0.115(9) 0.160(13) -0.075(9) 0.049(7) -0.035(6)
O1 0.018(4) 0.025(4) 0.029(5) 0.002(4) -0.002(4) -0.006(3)
O2 0.021(4) 0.027(5) 0.032(5) -0.002(4) 0.001(4) -0.006(4)
O3 0.021(4) 0.026(5) 0.034(6) -0.006(4) 0.001(4) -0.002(4)
O4 0.031(5) 0.032(5) 0.034(6) -0.009(4) 0.004(4) -0.004(4)
O5 0.017(4) 0.020(4) 0.036(5) 0.005(4) 0.003(4) 0.001(3)
O6 0.016(4) 0.025(4) 0.028(5) -0.003(4) -0.000(4) -0.006(3)
O7 0.013(4) 0.018(4) 0.033(5) -0.003(4) 0.003(4) -0.003(3)
O8 0.020(4) 0.024(4) 0.035(5) 0.009(4) -0.003(4) 0.001(4)
O9 0.014(4) 0.020(4) 0.039(6) 0.003(4) -0.000(4) -0.000(3)
O10 0.019(4) 0.025(4) 0.032(5) 0.002(4) 0.005(4) 0.004(4)
O11 0.027(5) 0.020(4) 0.041(6) 0.002(4) 0.000(4) 0.001(4)
O12 0.023(4) 0.017(4) 0.031(5) -0.000(4) -0.002(4) -0.003(3)
O13 0.038(6) 0.027(5) 0.045(6) 0.004(4) 0.001(5) 0.001(4)
O14 0.023(5) 0.031(5) 0.035(6) -0.004(4) -0.003(4) -0.000(4)
O15 0.032(5) 0.036(5) 0.040(6) 0.005(5) -0.006(5) -0.003(4)
O16 0.020(4) 0.031(5) 0.036(6) 0.001(4) -0.007(4) -0.005(4)
O17 0.032(5) 0.032(5) 0.040(6) -0.014(4) -0.001(4) -0.012(4)
O18 0.017(4) 0.026(4) 0.029(5) -0.004(4) 0.005(4) -0.004(3)
O19 0.017(4) 0.023(4) 0.034(5) -0.008(4) 0.001(4) -0.001(3)
O20 0.014(4) 0.016(4) 0.034(5) 0.004(4) -0.002(4) 0.003(3)
O21 0.021(4) 0.025(4) 0.037(6) -0.005(4) -0.001(4) -0.005(4)
O22 0.016(4) 0.033(5) 0.046(6) -0.005(4) 0.002(4) -0.000(4)
O23 0.028(5) 0.020(4) 0.039(6) -0.004(4) -0.000(4) 0.004(4)
O24 0.021(4) 0.029(5) 0.033(6) -0.004(4) -0.010(4) 0.002(4)
O25 0.027(5) 0.018(4) 0.032(5) 0.002(4) -0.004(4) 0.006(4)
O26 0.017(4) 0.026(4) 0.033(5) -0.008(4) -0.003(4) -0.000(3)
O27 0.030(5) 0.027(5) 0.044(6) 0.008(4) 0.002(4) 0.004(4)
O28 0.023(5) 0.033(5) 0.046(6) 0.008(5) -0.003(4) -0.007(4)
O29 0.022(5) 0.025(5) 0.035(6) 0.001(4) -0.002(4) 0.001(4)
O30 0.021(4) 0.027(5) 0.042(6) -0.001(4) 0.004(4) 0.000(4)
O31 0.038(7) 0.071(8) 0.090(11) 0.019(7) 0.011(7) 0.008(6)
O32 0.020(4) 0.020(4) 0.034(5) 0.001(4) 0.007(4) 0.002(3)
O33 0.023(5) 0.027(5) 0.033(5) -0.003(4) 0.000(4) -0.010(4)
O34 0.028(5) 0.028(5) 0.032(6) -0.006(4) 0.012(4) -0.007(4)
O35 0.017(4) 0.023(4) 0.034(5) -0.007(4) 0.004(4) -0.005(3)
O36 0.018(5) 0.023(5) 0.063(7) 0.003(5) 0.013(5) 0.002(4)
O37 0.047(7) 0.062(8) 0.098(11) -0.047(7) 0.029(7) -0.023(6)
O38 0.022(4) 0.022(4) 0.030(5) -0.003(4) 0.004(4) 0.001(3)
O39 0.019(4) 0.015(4) 0.044(6) 0.006(4) 0.005(4) 0.002(3)
O40 0.024(5) 0.023(4) 0.032(5) -0.007(4) 0.008(4) 0.000(4)
O41 0.020(4) 0.023(4) 0.032(5) -0.000(4) 0.001(4) -0.002(3)
O42 0.018(4) 0.030(5) 0.036(6) -0.007(4) 0.003(4) -0.009(4)
O43 0.022(5) 0.022(4) 0.043(6) -0.011(4) 0.007(4) -0.005(4)
O44 0.023(5) 0.023(5) 0.048(6) -0.009(4) 0.014(4) -0.004(4)
O45 0.029(5) 0.025(5) 0.106(10) -0.024(6) 0.037(6) -0.013(4)
O46 0.035(5) 0.018(5) 0.075(8) -0.019(5) 0.025(5) -0.008(4)
O47 0.027(5) 0.037(5) 0.042(6) -0.023(5) 0.004(4) -0.012(4)
O48 0.030(5) 0.034(5) 0.041(6) -0.009(5) -0.005(4) -0.002(4)
O49 0.020(4) 0.014(4) 0.050(6) 0.000(4) 0.011(4) -0.000(3)
O50 0.036(6) 0.049(6) 0.064(8) -0.030(6) 0.016(5) -0.015(5)
O51 0.022(4) 0.025(4) 0.035(6) -0.014(4) 0.007(4) -0.008(4)
O52 0.022(5) 0.041(6) 0.055(7) -0.017(5) 0.011(5) -0.011(4)
O53 0.020(5) 0.048(6) 0.044(6) -0.020(5) 0.010(4) -0.009(4)
O54 0.021(5) 0.029(5) 0.039(6) -0.006(4) -0.001(4) -0.001(4)
O55 0.019(5) 0.037(5) 0.042(6) -0.008(5) -0.005(4) 0.002(4)
O56 0.021(5) 0.050(6) 0.059(8) -0.013(5) 0.000(5) -0.013(4)
O57 0.016(4) 0.032(5) 0.049(6) -0.008(5) 0.002(4) -0.005(4)
O58 0.028(5) 0.024(5) 0.079(8) -0.017(5) 0.021(5) -0.008(4)
O59 0.025(5) 0.020(4) 0.043(6) -0.007(4) 0.005(4) -0.003(4)
O60 0.015(4) 0.020(4) 0.045(6) -0.005(4) 0.015(4) -0.005(3)
O61 0.024(5) 0.015(4) 0.067(7) -0.006(4) 0.017(5) -0.001(4)
O62 0.028(5) 0.024(5) 0.072(8) -0.014(5) 0.026(5) -0.008(4)
O63 0.023(5) 0.018(5) 0.098(9) -0.001(5) 0.019(5) 0.005(4)
O64 0.019(5) 0.026(5) 0.087(9) -0.002(5) 0.021(5) 0.003(4)
O65 0.026(5) 0.031(5) 0.096(10) 0.024(6) 0.013(6) 0.000(4)
O66 0.030(5) 0.018(5) 0.088(9) 0.005(5) 0.026(6) -0.000(4)
O67 0.026(5) 0.015(4) 0.063(7) 0.003(4) 0.006(5) -0.002(4)
O68 0.033(6) 0.023(5) 0.096(10) -0.017(5) 0.027(6) -0.014(4)
O69 0.019(5) 0.020(4) 0.068(7) -0.002(5) 0.009(5) -0.004(4)
O70 0.030(5) 0.022(5) 0.064(7) -0.000(5) 0.014(5) -0.004(4)
O71 0.015(4) 0.025(5) 0.045(6) -0.009(4) -0.003(4) 0.001(4)
O72 0.022(5) 0.020(4) 0.049(6) 0.001(4) 0.010(4) 0.004(4)
O73 0.020(5) 0.027(5) 0.047(6) 0.001(4) 0.009(4) 0.003(4)
O74 0.023(5) 0.034(5) 0.036(6) 0.001(4) 0.005(4) 0.004(4)

loop_
_atom_type_symbol
_atom_type_description
_atom_type_scat_dispersion_real
_atom_type_scat_dispersion_imag
_atom_type_scat_source
W W -0.8490 6.8722 'International Tables Vol C Tables 4.2.6.8 and 6.1.1.4'
Fe Fe 0.3463 0.8444 'International Tables Vol C Tables 4.2.6.8 and 6.1.1.4'
Si Si 0.0817 0.0704 'International Tables Vol C Tables 4.2.6.8 and 6.1.1.4'
K K 0.2009 0.2494 'International Tables Vol C Tables 4.2.6.8 and 6.1.1.4'
O O 0.0106 0.0060 'International Tables Vol C Tables 4.2.6.8 and 6.1.1.4'
H H 0.0000 0.0000 'International Tables Vol C Tables 4.2.6.8 and 6.1.1.4'

loop_
_geom_angle_atom_site_label_1
_geom_angle_atom_site_label_2
_geom_angle_atom_site_label_3
_geom_angle
_geom_angle_site_symmetry_1
_geom_angle_site_symmetry_3
O1 W1 O2 101.4(4) . .
O1 W1 O5 97.6(4) . .
O2 W1 O5 93.8(4) . .
O1 W1 O9 100.1(4) . .
O2 W1 O9 93.7(4) . .
O5 W1 O9 159.1(3) . .
O1 W1 O10 92.4(4) . .
O2 W1 O10 166.2(3) . .
O5 W1 O10 83.2(3) . .
O9 W1 O10 84.8(3) . .
O1 W1 O7 171.0(4) . .
O2 W1 O7 84.8(3) . .
O5 W1 O7 75.3(3) . .
O9 W1 O7 85.9(3) . .
O10 W1 O7 81.4(3) . .
O1 W1 K7 71.1(3) . 2_556
O2 W1 K7 67.6(3) . 2_556
O5 W1 K7 42.8(3) . 2_556
O9 W1 K7 156.3(3) . 2_556
O10 W1 K7 116.8(3) . 2_556
O7 W1 K7 105.9(2) . 2_556
O1 W1 K12 43.3(3) . 8_565
O2 W1 K12 144.1(3) . 8_565
O5 W1 K12 86.4(3) . 8_565
O9 W1 K12 98.7(3) . 8_565
O10 W1 K12 49.5(3) . 8_565
O7 W1 K12 129.5(3) . 8_565
K7 W1 K12 89.6(2) 2_556 8_565
O4 W2 O3 101.0(4) . .
O4 W2 O6 100.8(4) . .
O3 W2 O6 93.5(4) . .
O4 W2 O5 98.3(4) . .
O3 W2 O5 93.1(4) . .
O6 W2 O5 158.2(3) . .
O4 W2 O8 94.5(4) . .
O3 W2 O8 164.5(4) . .
O6 W2 O8 84.5(3) . .
O5 W2 O8 83.6(3) . .
O4 W2 O7 170.9(4) . .
O3 W2 O7 84.0(3) . .
O6 W2 O7 86.3(3) . .
O5 W2 O7 73.7(3) . .
O8 W2 O7 80.5(3) . .
O4 W2 K10 71.7(4) . 5_566
O3 W2 K10 56.2(3) . 5_566
O6 W2 K10 54.9(3) . 5_566
O5 W2 K10 143.1(3) . 5_566
O8 W2 K10 131.5(3) . 5_566
O7 W2 K10 117.3(3) . 5_566
O4 W2 K7 69.4(3) . 2_556
O3 W2 K7 67.5(3) . 2_556
O6 W2 K7 155.3(3) . 2_556
O5 W2 K7 44.3(3) . 2_556
O8 W2 K7 118.1(3) . 2_556
O7 W2 K7 106.2(2) . 2_556
K10 W2 K7 100.5(2) 5_566 2_556
O15 W3 O8 104.4(4) . .
O15 W3 O16 98.7(4) . .
O8 W3 O16 87.8(4) . .
O15 W3 O14 100.5(4) . .
O8 W3 O14 91.5(4) . .
O16 W3 O14 160.4(4) . .
O15 W3 O24 100.8(4) . .
O8 W3 O24 154.5(4) . .
O16 W3 O24 84.9(4) . .
O14 W3 O24 87.4(4) . .
O15 W3 O19 170.5(4) . .
O8 W3 O19 83.3(3) . .
O16 W3 O19 75.7(3) . .
O14 W3 O19 84.8(3) . .
O24 W3 O19 71.2(3) . .
O15 W3 K9 78.5(4) . 5_576
O8 W3 K9 139.7(3) . 5_576
O16 W3 K9 132.0(3) . 5_576
O14 W3 K9 49.3(3) . 5_576
O24 W3 K9 49.9(3) . 5_576
O19 W3 K9 99.4(3) . 5_576
O13 W4 O10 102.9(4) . .
O13 W4 O14 100.2(4) . .
O10 W4 O14 93.2(4) . .
O13 W4 O12 98.9(4) . .
O10 W4 O12 86.1(4) . .
O14 W4 O12 160.5(4) . .
O13 W4 O25 101.3(4) . .
O10 W4 O25 155.0(4) . .
O14 W4 O25 88.3(4) . .
O12 W4 O25 84.4(4) . .
O13 W4 O20 171.2(4) . .
O10 W4 O20 83.8(3) . .
O14 W4 O20 85.0(3) . .
O12 W4 O20 75.6(3) . .
O25 W4 O20 71.5(3) . .
O13 W4 K9 66.7(4) . .
O10 W4 K9 145.1(3) . .
O14 W4 K9 121.1(3) . .
O12 W4 K9 64.2(3) . .
O25 W4 K9 44.9(3) . .
O20 W4 K9 104.5(3) . .
O13 W4 K12 55.6(4) . 8_565
O10 W4 K12 50.3(3) . 8_565
O14 W4 K12 115.2(4) . 8_565
O12 W4 K12 79.0(3) . 8_565
O25 W4 K12 148.2(3) . 8_565
O20 W4 K12 128.5(2) . 8_565
K9 W4 K12 103.4(3) . 8_565
O13 W4 K9 79.6(4) . 5_576
O10 W4 K9 140.8(3) . 5_576
O14 W4 K9 48.7(3) . 5_576
O12 W4 K9 132.7(3) . 5_576
O25 W4 K9 50.6(3) . 5_576
O20 W4 K9 98.9(3) . 5_576
K9 W4 K9 72.4(3) . 5_576
K12 W4 K9 130.6(3) 8_565 5_576
O11 W5 O12 101.9(4) . .
O11 W5 O9 102.4(4) . .
O12 W5 O9 88.3(4) . .
O11 W5 O40 102.4(4) . 2_556
O12 W5 O40 155.5(4) . 2_556
O9 W5 O40 90.3(4) . 2_556
O11 W5 O23 102.3(4) . .
O12 W5 O23 85.0(4) . .
O9 W5 O23 155.3(4) . .
O40 W5 O23 86.2(4) 2_556 .
O11 W5 O20 175.8(3) . .
O12 W5 O20 76.0(3) . .
O9 W5 O20 81.2(3) . .
O40 W5 O20 79.6(3) 2_556 .
O23 W5 O20 74.1(3) . .
O11 W5 K4' 35.4(3) . 3
O12 W5 K4' 110.6(3) . 3
O9 W5 K4' 68.7(3) . 3
O40 W5 K4' 91.6(3) 2_556 3
O23 W5 K4' 135.8(3) . 3
O20 W5 K4' 148.7(2) . 3
O17 W6 O21 103.3(4) . .
O17 W6 O6 101.3(4) . .
O21 W6 O6 92.7(4) . .
O17 W6 O16 101.3(4) . .
O21 W6 O16 155.0(4) . .
O6 W6 O16 86.9(4) . .
O17 W6 O22 102.6(4) . .
O21 W6 O22 87.2(4) . .
O6 W6 O22 155.5(4) . .
O16 W6 O22 83.1(4) . .
O17 W6 O19 174.9(4) . .
O21 W6 O19 80.5(3) . .
O6 W6 O19 81.7(3) . .
O16 W6 O19 74.7(3) . .
O22 W6 O19 74.1(3) . .
O17 W6 K8 81.1(4) . 2_556
O21 W6 K8 47.8(3) . 2_556
O6 W6 K8 56.3(3) . 2_556
O16 W6 K8 142.5(3) . 2_556
O22 W6 K8 133.4(3) . 2_556
O19 W6 K8 104.0(3) . 2_556
O17 W6 K5 74.9(3) . .
O21 W6 K5 65.6(3) . .
O6 W6 K5 155.6(3) . .
O16 W6 K5 117.5(3) . .
O22 W6 K5 40.9(3) . .
O19 W6 K5 104.2(2) . .
K8 W6 K5 99.4(2) 2_556 .
O34 W7 O35 94.8(4) . .
O34 W7 O21 97.8(4) . .
O35 W7 O21 93.5(4) . .
O34 W7 O39 97.4(4) . 2_556
O35 W7 O39 92.2(4) . 2_556
O21 W7 O39 163.3(3) . 2_556
O34 W7 O30 92.7(4) . .
O35 W7 O30 169.8(4) . .
O21 W7 O30 92.3(4) . .
O39 W7 O30 80.0(4) 2_556 .
O34 W7 O18 173.6(3) . .
O35 W7 O18 87.6(3) . .
O21 W7 O18 87.9(3) . .
O39 W7 O18 76.7(3) 2_556 .
O30 W7 O18 84.3(3) . .
O34 W7 Fe3 88.8(3) . .
O35 W7 Fe3 130.7(3) . .
O21 W7 Fe3 134.8(3) . .
O39 W7 Fe3 38.7(3) 2_556 .
O30 W7 Fe3 42.6(3) . .
O18 W7 Fe3 85.2(2) . .
O34 W7 K5 43.0(3) . .
O35 W7 K5 125.2(3) . .
O21 W7 K5 67.8(3) . .
O39 W7 K5 120.6(3) 2_556 .
O30 W7 K5 64.8(3) . .
O18 W7 K5 138.7(3) . .
Fe3 W7 K5 89.15(16) . .
O34 W7 K8 101.9(3) . 2_556
O35 W7 K8 49.2(3) . 2_556
O21 W7 K8 44.4(3) . 2_556
O39 W7 K8 137.7(3) 2_556 2_556
O30 W7 K8 135.4(3) . 2_556
O18 W7 K8 84.1(3) . 2_556
Fe3 W7 K8 169.3(2) . 2_556
K5 W7 K8 98.6(2) . 2_556
O28 W8 O30 103.5(4) . .
O28 W8 O22 99.5(4) . .
O30 W8 O22 88.0(4) . .
O28 W8 O24 100.3(4) . .
O30 W8 O24 156.3(4) . .
O22 W8 O24 88.7(4) . .
O28 W8 O26 99.9(4) . .
O30 W8 O26 87.1(4) . .
O22 W8 O26 160.5(3) . .
O24 W8 O26 88.2(4) . .
O28 W8 O19 171.0(4) . .
O30 W8 O19 84.4(3) . .
O22 W8 O19 76.0(3) . .
O24 W8 O19 72.0(3) . .
O26 W8 O19 84.8(3) . .
O28 W8 K9' 50.4(4) . 5_576
O30 W8 K9' 106.6(4) . 5_576
O22 W8 K9' 148.4(3) . 5_576
O24 W8 K9' 88.1(4) . 5_576
O26 W8 K9' 50.6(3) . 5_576
O19 W8 K9' 132.1(3) . 5_576
O28 W8 K5 74.0(3) . .
O30 W8 K5 63.9(3) . .
O22 W8 K5 41.3(3) . .
O24 W8 K5 124.6(3) . .
O26 W8 K5 147.1(3) . .
O19 W8 K5 106.1(2) . .
K9' W8 K5 120.7(3) 5_576 .
O27 W9 O26 100.6(4) . .
O27 W9 O29 102.9(4) . .
O26 W9 O29 88.2(4) . .
O27 W9 O23 98.5(4) . .
O26 W9 O23 160.9(3) . .
O29 W9 O23 87.1(4) . .
O27 W9 O25 100.4(4) . .
O26 W9 O25 90.2(4) . .
O29 W9 O25 156.6(3) . .
O23 W9 O25 86.9(4) . .
O27 W9 O20 171.0(4) . .
O26 W9 O20 85.4(3) . .
O29 W9 O20 83.8(3) . .
O23 W9 O20 75.7(3) . .
O25 W9 O20 72.8(3) . .
O27 W9 K9' 54.5(4) . 5_576
O26 W9 K9' 47.0(3) . 5_576
O29 W9 K9' 105.9(3) . 5_576
O23 W9 K9' 151.7(3) . 5_576
O25 W9 K9' 89.8(3) . 5_576
O20 W9 K9' 129.7(3) . 5_576
O27 W9 K9 70.6(3) . .
O26 W9 K9 121.1(3) . .
O29 W9 K9 150.5(3) . .
O23 W9 K9 66.3(3) . .
O25 W9 K9 40.1(3) . .
O20 W9 K9 100.6(3) . .
K9' W9 K9 93.7(3) 5_576 .
O65 W10 O66 101.7(5) . .
O65 W10 O64 102.2(5) . .
O66 W10 O64 155.9(5) . .
O65 W10 O67 102.3(5) . .
O66 W10 O67 87.5(4) . .
O64 W10 O67 90.3(4) . .
O65 W10 O63 102.1(5) . .
O66 W10 O63 85.1(4) . .
O64 W10 O63 87.0(4) . .
O67 W10 O63 155.5(5) . .
O65 W10 O61 176.1(5) . .
O66 W10 O61 76.1(4) . .
O64 W10 O61 79.8(4) . .
O67 W10 O61 81.0(4) . .
O63 W10 O61 74.5(4) . .
O65 W10 K8 81.7(4) . .
O66 W10 K8 139.8(3) . .
O64 W10 K8 48.1(4) . .
O67 W10 K8 53.2(3) . .
O63 W10 K8 133.8(3) . .
O61 W10 K8 102.1(3) . .
O65 W10 K2 72.5(4) . 6_566
O66 W10 K2 120.3(3) . 6_566
O64 W10 K2 65.0(3) . 6_566
O67 W10 K2 152.1(3) . 6_566
O63 W10 K2 42.5(3) . 6_566
O61 W10 K2 105.6(2) . 6_566
K8 W10 K2 99.01(19) . 6_566
O70 W11 O72 100.6(4) . .
O70 W11 O67 100.3(4) . .
O72 W11 O67 93.3(4) . .
O70 W11 O59 98.0(4) . .
O72 W11 O59 93.6(4) . .
O67 W11 O59 158.8(4) . .
O70 W11 O69 95.9(4) . .
O72 W11 O69 163.5(4) . .
O67 W11 O69 83.6(4) . .
O59 W11 O69 84.1(4) . .
O70 W11 O60 171.7(4) . .
O72 W11 O60 83.3(4) . .
O67 W11 O60 86.7(4) . .
O59 W11 O60 74.3(3) . .
O69 W11 O60 80.4(3) . .
O70 W11 K1 53.3(3) . .
O72 W11 K1 47.5(3) . .
O67 W11 K1 97.5(3) . .
O59 W11 K1 101.9(3) . .
O69 W11 K1 149.0(3) . .
O60 W11 K1 130.6(2) . .
O70 W11 K8 107.3(4) . .
O72 W11 K8 49.8(3) . .
O67 W11 K8 43.5(3) . .
O59 W11 K8 138.1(3) . .
O69 W11 K8 124.4(3) . .
O60 W11 K8 80.9(3) . .
K1 W11 K8 70.02(17) . .
O68 W12 O69 105.0(4) . .
O68 W12 O58 100.1(5) . .
O69 W12 O58 93.6(4) . .
O68 W12 O66 98.8(5) . .
O69 W12 O66 85.6(4) . .
O58 W12 O66 160.7(4) . .
O68 W12 O62 100.6(4) . .
O69 W12 O62 153.5(4) . .
O58 W12 O62 88.4(4) . .
O66 W12 O62 84.0(5) . .
O68 W12 O61 170.5(4) . .
O69 W12 O61 82.6(3) . .
O58 W12 O61 84.8(4) . .
O66 W12 O61 76.0(4) . .
O62 W12 O61 71.2(3) . .
O68 W12 K4' 52.0(5) . .
O69 W12 K4' 105.6(3) . .
O58 W12 K4' 48.1(3) . .
O66 W12 K4' 150.3(3) . .
O62 W12 K4' 95.3(3) . .
O61 W12 K4' 132.0(3) . .
O68 W12 K4 28.5(4) . .
O69 W12 K4 127.6(3) . .
O58 W12 K4 81.4(3) . .
O66 W12 K4 114.3(3) . .
O62 W12 K4 78.8(3) . .
O61 W12 K4 147.2(3) . .
K4' W12 K4 37.56(17) . .
O56 W13 O57 103.4(4) . .
O56 W13 O53 99.2(5) . .
O57 W13 O53 86.5(4) . .
O56 W13 O58 100.0(5) . .
O57 W13 O58 91.3(4) . .
O53 W13 O58 160.7(4) . .
O56 W13 O52 101.6(5) . .
O57 W13 O52 154.7(4) . .
O53 W13 O52 85.5(4) . .
O58 W13 O52 88.4(4) . .
O56 W13 O51 172.1(4) . .
O57 W13 O51 82.6(3) . .
O53 W13 O51 75.8(3) . .
O58 W13 O51 84.9(4) . .
O52 W13 O51 72.1(3) . .
O56 W13 K4' 46.3(4) . .
O57 W13 K4' 105.5(3) . .
O53 W13 K4' 144.9(3) . .
O58 W13 K4' 53.9(3) . .
O52 W13 K4' 94.7(3) . .
O51 W13 K4' 137.6(3) . .
O55 W14 O71 100.5(4) . .
O55 W14 O59 97.8(4) . .
O71 W14 O59 93.1(4) . .
O55 W14 O54 100.4(4) . .
O71 W14 O54 91.6(4) . .
O59 W14 O54 160.1(4) . .
O55 W14 O57 95.1(4) . .
O71 W14 O57 164.3(3) . .
O59 W14 O57 86.5(4) . .
O54 W14 O57 83.8(4) . .
O55 W14 O60 172.4(4) . .
O71 W14 O60 83.5(3) . .
O59 W14 O60 75.4(3) . .
O54 W14 O60 86.0(3) . .
O57 W14 O60 81.3(3) . .
O55 W14 K7 55.7(3) . 7_467
O71 W14 K7 47.8(3) . 7_467
O59 W14 K7 112.7(3) . 7_467
O54 W14 K7 84.6(3) . 7_467
O57 W14 K7 145.7(3) . 7_467
O60 W14 K7 129.9(3) . 7_467
O55 W14 K12 58.5(4) . .
O71 W14 K12 105.4(3) . .
O59 W14 K12 39.9(3) . .
O54 W14 K12 154.5(3) . .
O57 W14 K12 84.2(3) . .
O60 W14 K12 114.3(3) . .
K7 W14 K12 92.9(2) 7_467 .
O45 W15 O46 100.3(5) . .
O45 W15 O62 100.1(4) . .
O46 W15 O62 90.3(4) . .
O45 W15 O44 103.2(4) . .
O46 W15 O44 89.2(4) . .
O62 W15 O44 156.4(4) . .
O45 W15 O63 98.6(5) . .
O46 W15 O63 161.1(4) . .
O62 W15 O63 86.8(4) . .
O44 W15 O63 86.1(4) . .
O45 W15 O61 171.0(4) . .
O46 W15 O61 85.3(4) . .
O62 W15 O61 72.6(3) . .
O44 W15 O61 83.8(3) . .
O63 W15 O61 76.0(4) . .
O45 W15 K6 60.7(4) . 5_566
O46 W15 K6 129.7(3) . 5_566
O62 W15 K6 53.7(3) . 5_566
O44 W15 K6 138.3(3) . 5_566
O63 W15 K6 61.6(3) . 5_566
O61 W15 K6 110.3(3) . 5_566
O45 W15 K10 48.8(5) . .
O46 W15 K10 51.6(3) . .
O62 W15 K10 94.9(4) . .
O44 W15 K10 103.1(3) . .
O63 W15 K10 147.2(3) . .
O61 W15 K10 135.7(3) . .
K6 W15 K10 93.4(2) 5_566 .
O45 W15 K2 40.5(3) . 5_566
O46 W15 K2 112.6(3) . 5_566
O62 W15 K2 135.5(3) . 5_566
O44 W15 K2 65.4(3) . 5_566
O63 W15 K2 81.9(3) . 5_566
O61 W15 K2 143.2(3) . 5_566
K6 W15 K2 83.43(16) 5_566 5_566
K10 W15 K2 74.0(2) . 5_566
O45 W15 K2 75.8(4) . 6_566
O46 W15 K2 148.4(3) . 6_566
O62 W15 K2 121.3(4) . 6_566
O44 W15 K2 62.1(3) . 6_566
O63 W15 K2 38.9(3) . 6_566
O61 W15 K2 103.2(3) . 6_566
K6 W15 K2 76.30(15) 5_566 6_566
K10 W15 K2 118.9(2) . 6_566
K2 W15 K2 45.32(19) 5_566 6_566
O50 W16 O47 100.2(5) . .
O50 W16 O46 99.2(5) . .
O47 W16 O46 160.5(4) . .
O50 W16 O43 103.2(4) . .
O47 W16 O43 88.8(4) . .
O46 W16 O43 87.3(4) . .
O50 W16 O52 99.4(5) . .
O47 W16 O52 88.3(4) . .
O46 W16 O52 87.9(4) . .
O43 W16 O52 157.4(4) . .
O50 W16 O51 171.8(4) . .
O47 W16 O51 75.9(4) . .
O46 W16 O51 84.7(4) . .
O43 W16 O51 84.1(3) . .
O52 W16 O51 73.5(4) . .
O50 W16 K1 61.1(3) . 6_565
O47 W16 K1 123.7(3) . 6_565
O46 W16 K1 66.3(3) . 6_565
O43 W16 K1 144.6(3) . 6_565
O52 W16 K1 49.8(3) . 6_565
O51 W16 K1 114.8(2) . 6_565
O50 W16 K10 50.6(5) . .
O47 W16 K10 150.7(4) . .
O46 W16 K10 48.7(4) . .
O43 W16 K10 100.1(3) . .
O52 W16 K10 93.2(3) . .
O51 W16 K10 132.5(3) . .
K1 W16 K10 44.76(19) 6_565 .
O50 W16 K5 40.8(3) . .
O47 W16 K5 83.7(3) . .
O46 W16 K5 111.9(3) . .
O43 W16 K5 65.8(3) . .
O52 W16 K5 136.0(4) . .
O51 W16 K5 143.9(2) . .
K1 W16 K5 101.27(15) 6_565 .
K10 W16 K5 74.9(2) . .
O48 W17 O42 102.1(4) . .
O48 W17 O54 101.9(4) . .
O42 W17 O54 94.4(4) . .
O48 W17 O53 101.0(4) . .
O42 W17 O53 156.1(4) . .
O54 W17 O53 86.8(4) . .
O48 W17 O47 102.5(5) . .
O42 W17 O47 87.0(4) . .
O54 W17 O47 154.6(4) . .
O53 W17 O47 82.0(4) . .
O48 W17 O51 174.4(4) . .
O42 W17 O51 81.8(3) . .
O54 W17 O51 81.6(3) . .
O53 W17 O51 74.7(4) . .
O47 W17 O51 73.5(4) . .
O48 W17 K4 48.4(3) . 4_456
O42 W17 K4 92.1(3) . 4_456
O54 W17 K4 55.4(3) . 4_456
O53 W17 K4 107.9(3) . 4_456
O47 W17 K4 150.0(3) . 4_456
O51 W17 K4 136.0(2) . 4_456
O41 W18 O33 94.8(4) . .
O41 W18 O42 93.8(4) . .
O33 W18 O42 95.9(4) . .
O41 W18 O38 93.1(4) . .
O33 W18 O38 98.1(4) . .
O42 W18 O38 163.8(3) . .
O41 W18 O43 170.6(4) . .
O33 W18 O43 92.3(4) . .
O42 W18 O43 91.7(3) . .
O38 W18 O43 79.7(3) . .
O41 W18 O49 88.7(4) . .
O33 W18 O49 173.9(3) . .
O42 W18 O49 88.9(3) . .
O38 W18 O49 76.7(3) . .
O43 W18 O49 83.8(4) . .
O41 W18 Fe2 132.4(3) . .
O33 W18 Fe2 89.4(3) . .
O42 W18 Fe2 132.9(3) . .
O38 W18 Fe2 39.5(3) . .
O43 W18 Fe2 41.3(2) . .
O49 W18 Fe2 84.6(2) . .
O41 W18 W20 85.5(3) . 2_556
O33 W18 W20 132.8(3) . 2_556
O42 W18 W20 131.3(3) . 2_556
O38 W18 W20 35.0(2) . 2_556
O43 W18 W20 85.1(3) . 2_556
O49 W18 W20 42.4(2) . 2_556
Fe2 W18 W20 58.75(5) . 2_556
O32 W19 O41 97.5(4) . .
O32 W19 O40 98.7(4) . .
O41 W19 O40 95.6(4) . .
O32 W19 O39 97.3(4) . .
O41 W19 O39 94.5(3) . .
O40 W19 O39 159.8(4) . .
O32 W19 O29 92.1(4) . 2_556
O41 W19 O29 168.7(4) . 2_556
O40 W19 O29 88.8(3) . 2_556
O39 W19 O29 78.3(3) . 2_556
O32 W19 O18 171.7(3) . 2_556
O41 W19 O18 88.1(4) . 2_556
O40 W19 O18 86.9(3) . 2_556
O39 W19 O18 76.0(3) . 2_556
O29 W19 O18 81.7(3) 2_556 2_556
O36 W20 O35 96.5(4) . .
O36 W20 O64 96.4(4) . 2_556
O35 W20 O64 94.0(4) . 2_556
O36 W20 O38 98.1(4) . 2_556
O35 W20 O38 93.8(4) . 2_556
O64 W20 O38 162.6(4) 2_556 2_556
O36 W20 O44 91.6(4) . 2_556
O35 W20 O44 170.9(4) . 2_556
O64 W20 O44 89.2(4) 2_556 2_556
O38 W20 O44 80.9(4) 2_556 2_556
O36 W20 O49 174.2(4) . 2_556
O35 W20 O49 87.7(3) . 2_556
O64 W20 O49 87.2(4) 2_556 2_556
O38 W20 O49 77.6(3) 2_556 2_556
O44 W20 O49 83.9(3) 2_556 2_556
O36 W20 Fe2 89.6(3) . 2_556
O35 W20 Fe2 133.0(3) . 2_556
O64 W20 Fe2 131.6(3) 2_556 2_556
O38 W20 Fe2 39.3(2) 2_556 2_556
O44 W20 Fe2 42.5(2) 2_556 2_556
O49 W20 Fe2 84.6(3) 2_556 2_556
O36 W20 W18 133.8(3) . 2_556
O35 W20 W18 85.3(3) . 2_556
O64 W20 W18 129.6(3) 2_556 2_556
O38 W20 W18 36.0(2) 2_556 2_556
O44 W20 W18 86.1(3) 2_556 2_556
O49 W20 W18 42.4(2) 2_556 2_556
Fe2 W20 W18 58.84(4) 2_556 2_556
O36 W20 K2 42.9(3) . 5_566
O35 W20 K2 124.4(3) . 5_566
O64 W20 K2 64.5(3) 2_556 5_566
O38 W20 K2 122.2(3) 2_556 5_566
O44 W20 K2 64.6(3) 2_556 5_566
O49 W20 K2 136.6(2) 2_556 5_566
Fe2 W20 K2 90.49(11) 2_556 5_566
W18 W20 K2 148.58(11) 2_556 5_566
O36 W20 K8 102.9(4) . 2_556
O35 W20 K8 50.5(3) . 2_556
O64 W20 K8 43.7(4) 2_556 2_556
O38 W20 K8 140.0(3) 2_556 2_556
O44 W20 K8 131.4(3) 2_556 2_556
O49 W20 K8 82.8(3) 2_556 2_556
Fe2 W20 K8 166.76(18) 2_556 2_556
W18 W20 K8 112.8(2) 2_556 2_556
K2 W20 K8 95.9(2) 5_566 2_556
O71 Fe1 O72 89.8(4) . .
O71 Fe1 O3 175.5(4) . 2_556
O72 Fe1 O3 90.5(4) . 2_556
O71 Fe1 O2 91.0(4) . 2_556
O72 Fe1 O2 178.4(4) . 2_556
O3 Fe1 O2 88.5(4) 2_556 2_556
O71 Fe1 O74 89.6(4) . .
O72 Fe1 O74 86.6(4) . .
O3 Fe1 O74 85.9(4) 2_556 .
O2 Fe1 O74 92.1(4) 2_556 .
O71 Fe1 O73 92.6(4) . .
O72 Fe1 O73 90.9(3) . .
O3 Fe1 O73 91.9(4) 2_556 .
O2 Fe1 O73 90.3(3) 2_556 .
O74 Fe1 O73 176.7(4) . .
O71 Fe1 K1 116.4(3) . .
O72 Fe1 K1 44.7(3) . .
O3 Fe1 K1 61.2(3) 2_556 .
O2 Fe1 K1 133.8(3) 2_556 .
O74 Fe1 K1 54.5(3) . .
O73 Fe1 K1 122.3(3) . .
O71 Fe1 K8 124.0(3) . .
O72 Fe1 K8 54.8(3) . .
O3 Fe1 K8 59.5(3) 2_556 .
O2 Fe1 K8 125.6(3) 2_556 .
O74 Fe1 K8 124.2(3) . .
O73 Fe1 K8 52.5(3) . .
K1 Fe1 K8 70.23(17) . .
O71 Fe1 K7 40.5(3) . 7_467
O72 Fe1 K7 122.2(3) . 7_467
O3 Fe1 K7 136.5(3) 2_556 7_467
O2 Fe1 K7 58.1(3) 2_556 7_467
O74 Fe1 K7 70.0(3) . 7_467
O73 Fe1 K7 113.2(3) . 7_467
K1 Fe1 K7 121.22(15) . 7_467
K8 Fe1 K7 162.5(2) . 7_467
O71 Fe1 K7 112.2(3) . .
O72 Fe1 K7 113.6(3) . .
O3 Fe1 K7 63.6(3) 2_556 .
O2 Fe1 K7 64.9(3) 2_556 .
O74 Fe1 K7 36.1(3) . .
O73 Fe1 K7 144.3(3) . .
K1 Fe1 K7 70.26(16) . .
K8 Fe1 K7 121.1(2) . .
K7 Fe1 K7 76.4(2) 7_467 .
O34 Fe2 O36 90.0(4) . .
O34 Fe2 O38 93.9(4) . .
O36 Fe2 O38 91.8(4) . .
O34 Fe2 O37 88.9(5) . .
O36 Fe2 O37 89.9(5) . .
O38 Fe2 O37 176.8(4) . .
O34 Fe2 O43 92.0(4) . .
O36 Fe2 O43 172.4(4) . .
O38 Fe2 O43 80.7(3) . .
O37 Fe2 O43 97.5(4) . .
O34 Fe2 O44 173.3(4) . .
O36 Fe2 O44 89.2(4) . .
O38 Fe2 O44 79.4(3) . .
O37 Fe2 O44 97.8(5) . .
O43 Fe2 O44 88.0(4) . .
O34 Fe2 W20 130.7(3) . 2_556
O36 Fe2 W20 84.0(3) . 2_556
O38 Fe2 W20 37.8(2) . 2_556
O37 Fe2 W20 139.8(4) . 2_556
O43 Fe2 W20 89.1(3) . 2_556
O44 Fe2 W20 42.6(3) . 2_556
O34 Fe2 W18 86.3(3) . .
O36 Fe2 W18 130.1(3) . .
O38 Fe2 W18 39.1(2) . .
O37 Fe2 W18 139.6(4) . .
O43 Fe2 W18 42.8(2) . .
O44 Fe2 W18 89.1(2) . .
W20 Fe2 W18 62.41(5) 2_556 .
O34 Fe2 K5 44.4(3) . .
O36 Fe2 K5 121.4(3) . .
O38 Fe2 K5 119.9(3) . .
O37 Fe2 K5 61.3(5) . .
O43 Fe2 K5 64.4(3) . .
O44 Fe2 K5 140.5(3) . .
W20 Fe2 K5 150.61(16) 2_556 .
W18 Fe2 K5 88.56(16) . .
O34 Fe2 K2 119.0(3) . 5_566
O36 Fe2 K2 43.4(3) . 5_566
O38 Fe2 K2 118.4(3) . 5_566
O37 Fe2 K2 61.4(4) . 5_566
O43 Fe2 K2 140.0(3) . 5_566
O44 Fe2 K2 64.2(2) . 5_566
W20 Fe2 K2 88.52(12) 2_556 5_566
W18 Fe2 K2 150.52(13) . 5_566
K5 Fe2 K2 119.77(19) . 5_566
O33 Fe3 O39 95.0(4) . 2_556
O33 Fe3 O32 89.9(4) . .
O39 Fe3 O32 93.0(4) 2_556 .
O33 Fe3 O31 89.5(4) . .
O39 Fe3 O31 174.9(4) 2_556 .
O32 Fe3 O31 89.5(5) . .
O33 Fe3 O29 174.6(4) . .
O39 Fe3 O29 79.7(3) 2_556 .
O32 Fe3 O29 91.6(4) . .
O31 Fe3 O29 95.8(4) . .
O33 Fe3 O30 92.0(4) . .
O39 Fe3 O30 80.1(4) 2_556 .
O32 Fe3 O30 173.0(4) . .
O31 Fe3 O30 97.3(5) . .
O29 Fe3 O30 85.9(3) . .
O33 Fe3 W7 86.8(3) . .
O39 Fe3 W7 39.0(3) 2_556 .
O32 Fe3 W7 131.1(3) . .
O31 Fe3 W7 139.2(4) . .
O29 Fe3 W7 88.3(2) . .
O30 Fe3 W7 42.5(2) . .
O7 Si1 O18 111.0(5) . .
O7 Si1 O19 108.8(5) . .
O18 Si1 O19 109.6(5) . .
O7 Si1 O20 109.0(4) . .
O18 Si1 O20 108.9(5) . .
O19 Si1 O20 109.6(4) . .
O60 Si2 O49 111.7(5) . .
O60 Si2 O51 108.7(5) . .
O49 Si2 O51 108.4(5) . .
O60 Si2 O61 109.1(5) . .
O49 Si2 O61 109.6(5) . .
O51 Si2 O61 109.3(5) . .
O75 K1 O72 122.8(4) . .
O75 K1 O76 78.9(4) . .
O72 K1 O76 104.8(4) . .
O75 K1 O52 93.2(4) . 6_566
O72 K1 O52 143.8(3) . 6_566
O76 K1 O52 76.6(4) . 6_566
O75 K1 K10 95.9(5) . 6_566
O72 K1 K10 80.3(3) . 6_566
O76 K1 K10 174.1(5) . 6_566
O52 K1 K10 101.1(3) 6_566 6_566
O75 K1 O70 159.4(4) . .
O72 K1 O70 56.1(3) . .
O76 K1 O70 81.8(4) . .
O52 K1 O70 89.2(3) 6_566 .
K10 K1 O70 103.8(4) 6_566 .
O75 K1 O74 73.7(4) . .
O72 K1 O74 56.0(2) . .
O76 K1 O74 70.2(3) . .
O52 K1 O74 146.0(3) 6_566 .
K10 K1 O74 111.2(3) 6_566 .
O70 K1 O74 93.1(3) . .
O75 K1 O50 128.8(4) . 6_566
O72 K1 O50 98.7(3) . 6_566
O76 K1 O50 121.0(4) . 6_566
O52 K1 O50 54.4(3) 6_566 6_566
K10 K1 O50 60.3(3) 6_566 6_566
O70 K1 O50 68.2(3) . 6_566
O74 K1 O50 154.6(3) . 6_566
O75 K1 O3 74.6(4) . 2_556
O72 K1 O3 53.6(3) . 2_556
O76 K1 O3 119.5(3) . 2_556
O52 K1 O3 156.3(3) 6_566 2_556
K10 K1 O3 61.0(3) 6_566 2_556
O70 K1 O3 109.5(3) . 2_556
O74 K1 O3 50.5(2) . 2_556
O50 K1 O3 118.1(3) 6_566 2_556
O75 K1 O46 79.3(4) . 6_566
O72 K1 O46 133.8(3) . 6_566
O76 K1 O46 120.0(4) . 6_566
O52 K1 O46 49.8(3) 6_566 6_566
K10 K1 O46 55.8(3) 6_566 6_566
O70 K1 O46 117.1(3) . 6_566
O74 K1 O46 148.6(3) . 6_566
O50 K1 O46 49.5(3) 6_566 6_566
O3 K1 O46 107.1(2) 2_556 6_566
O75 K1 W11 148.1(4) . .
O72 K1 W11 28.60(19) . .
O76 K1 W11 94.6(3) . .
O52 K1 W11 115.8(3) 6_566 .
K10 K1 W11 91.3(3) 6_566 .
O70 K1 W11 27.51(18) . .
O74 K1 W11 74.7(2) . .
O50 K1 W11 81.5(2) 6_566 .
O3 K1 W11 81.98(18) 2_556 .
O46 K1 W11 129.1(2) 6_566 .
O75 K1 W16 104.5(4) . 6_566
O72 K1 W16 126.6(2) . 6_566
O76 K1 W16 107.4(3) . 6_566
O52 K1 W16 31.33(18) 6_566 6_566
K10 K1 W16 71.1(2) 6_566 6_566
O70 K1 W16 88.0(2) . 6_566
O74 K1 W16 177.2(2) . 6_566
O50 K1 W16 27.9(2) 6_566 6_566
O3 K1 W16 131.50(19) 2_556 6_566
O46 K1 W16 31.18(17) 6_566 6_566
W11 K1 W16 107.21(12) . 6_566
O63 K2 O17 96.4(4) 6_565 .
O63 K2 O45 169.8(4) 6_565 5_566
O17 K2 O45 86.0(3) . 5_566
O63 K2 O36 90.1(3) 6_565 5_566
O17 K2 O36 114.2(4) . 5_566
O45 K2 O36 98.0(3) 5_566 5_566
O63 K2 O77 76.3(7) 6_565 .
O17 K2 O77 79.1(7) . .
O45 K2 O77 94.5(7) 5_566 .
O36 K2 O77 162.3(7) 5_566 .
O63 K2 K2 89.6(4) 6_565 2
O17 K2 K2 156.5(2) . 2
O45 K2 K2 84.4(4) 5_566 2
O36 K2 K2 88.4(3) 5_566 2
O77 K2 K2 80.3(7) . 2
O63 K2 O37 130.5(3) 6_565 5_566
O17 K2 O37 75.1(3) . 5_566
O45 K2 O37 59.7(3) 5_566 5_566
O36 K2 O37 53.4(3) 5_566 5_566
O77 K2 O37 144.3(7) . 5_566
K2 K2 O37 117.5(3) 2 5_566
O63 K2 W10 28.2(3) 6_565 6_565
O17 K2 W10 76.3(2) . 6_565
O45 K2 W10 159.7(4) 5_566 6_565
O36 K2 W10 80.7(2) 5_566 6_565
O77 K2 W10 91.8(6) . 6_565
K2 K2 W10 115.7(3) 2 6_565
O37 K2 W10 105.4(2) 5_566 6_565
O63 K2 W20 63.6(2) 6_565 5_566
O17 K2 W20 112.9(3) . 5_566
O45 K2 W20 124.5(3) 5_566 5_566
O36 K2 W20 26.50(18) 5_566 5_566
O77 K2 W20 138.9(7) . 5_566
K2 K2 W20 90.18(14) 2 5_566
O37 K2 W20 75.0(2) 5_566 5_566
W10 K2 W20 56.57(8) 6_565 5_566
O63 K2 Fe7 63.6(2) 6_565 5_566
O17 K2 Fe7 112.9(3) . 5_566
O45 K2 Fe7 124.5(3) 5_566 5_566
O36 K2 Fe7 26.50(18) 5_566 5_566
O77 K2 Fe7 138.9(7) . 5_566
K2 K2 Fe7 90.18(14) 2 5_566
O37 K2 Fe7 75.0(2) 5_566 5_566
W10 K2 Fe7 56.57(8) 6_565 5_566
W20 K2 Fe7 0.00(3) 5_566 5_566
O63 K2 W15 156.7(3) 6_565 5_566
O17 K2 W15 106.9(2) . 5_566
O45 K2 W15 23.2(2) 5_566 5_566
O36 K2 W15 80.3(2) 5_566 5_566
O77 K2 W15 107.9(6) . 5_566
K2 K2 W15 69.2(2) 2 5_566
O37 K2 W15 58.2(2) 5_566 5_566
W10 K2 W15 160.22(16) 6_565 5_566
W20 K2 W15 105.60(13) 5_566 5_566
Fe7 K2 W15 105.60(13) 5_566 5_566
O63 K2 Fe2 119.3(2) 6_565 5_566
O17 K2 Fe2 105.9(3) . 5_566
O45 K2 Fe2 69.2(2) 5_566 5_566
O36 K2 Fe2 29.26(19) 5_566 5_566
O77 K2 Fe2 162.2(7) . 5_566
K2 K2 Fe2 90.69(15) 2 5_566
O37 K2 Fe2 31.6(2) 5_566 5_566
W10 K2 Fe2 105.91(13) 6_565 5_566
W20 K2 Fe2 55.62(8) 5_566 5_566
Fe7 K2 Fe2 55.62(8) 5_566 5_566
W15 K2 Fe2 54.31(8) 5_566 5_566
K3' K3 O78 120(2) 2 2
K3' K3 O78 78(3) 2 .
O78 K3 O78 134.7(16) 2 .
K3' K3 O15 73(5) 2 .
O78 K3 O15 69.0(4) 2 .
O78 K3 O15 150.6(9) . .
K3' K3 O15 77(5) 2 2
O78 K3 O15 150.5(9) 2 2
O78 K3 O15 69.0(4) . 2
O15 K3 O15 96.5(12) . 2
K3' K3 O79 53(5) 2 2
O78 K3 O79 79.3(8) 2 2
O78 K3 O79 82.7(8) . 2
O15 K3 O79 86.7(5) . 2
O15 K3 O79 126.8(6) 2 2
K3' K3 O79 156(2) 2 .
O78 K3 O79 82.7(8) 2 .
O78 K3 O79 79.3(8) . .
O15 K3 O79 126.8(6) . .
O15 K3 O79 86.7(5) 2 .
O79 K3 O79 132.1(17) 2 .
K3' K3 O80 20(5) 2 2
O78 K3 O80 132.4(6) 2 2
O78 K3 O80 79.1(5) . 2
O15 K3 O80 71.6(8) . 2
O15 K3 O80 58.5(6) 2 2
O79 K3 O80 72.8(6) 2 2
O79 K3 O80 143.8(8) . 2
K3' K3 O80 117(7) 2 .
O78 K3 O80 79.1(5) 2 .
O78 K3 O80 132.4(6) . .
O15 K3 O80 58.5(6) . .
O15 K3 O80 71.6(8) 2 .
O79 K3 O80 143.8(8) 2 .
O79 K3 O80 72.8(6) . .
O80 K3 O80 102.0(12) 2 .
K3' K3 K9 66(3) 2 5_576
O78 K3 K9 55.2(4) 2 5_576
O78 K3 K9 115.7(7) . 5_576
O15 K3 K9 58.7(3) . 5_576
O15 K3 K9 139.1(8) 2 5_576
O79 K3 K9 33.0(5) 2 5_576
O79 K3 K9 134.0(10) . 5_576
O80 K3 K9 81.8(4) 2 5_576
O80 K3 K9 111.4(5) . 5_576
K3' K3 K9 123.3(19) 2 6_575
O78 K3 K9 115.7(7) 2 6_575
O78 K3 K9 55.2(4) . 6_575
O15 K3 K9 139.1(8) . 6_575
O15 K3 K9 58.7(3) 2 6_575
O79 K3 K9 134.0(10) 2 6_575
O79 K3 K9 33.0(5) . 6_575
O80 K3 K9 111.4(5) 2 6_575
O80 K3 K9 81.8(4) . 6_575
K9 K3 K9 159.5(10) 5_576 6_575
K3' K3 K11 57(5) 2 2
O78 K3 K11 131.0(10) 2 2
O78 K3 K11 24.3(4) . 2
O15 K3 K11 130.4(4) . 2
O15 K3 K11 78.1(2) 2 2
O79 K3 K11 61.1(5) 2 2
O79 K3 K11 102.3(7) . 2
O80 K3 K11 63.7(3) 2 2
O80 K3 K11 149.5(7) . 2
K9 K3 K11 93.8(3) 5_576 2
K9 K3 K11 79.4(3) 6_575 2
K3' K3' O79 137.6(16) 2 .
K3' K3' O78 104.0(19) 2 2
O79 K3' O78 88.4(8) . 2
K3' K3' O15 83.4(16) 2 2
O79 K3' O15 93.5(7) . 2
O78 K3' O15 166.8(9) 2 2
K3' K3' O15 79.9(16) 2 .
O79 K3' O15 141.6(9) . .
O78 K3' O15 70.8(5) 2 .
O15 K3' O15 100.2(7) 2 .
K3' K3' O78 60.9(17) 2 .
O79 K3' O78 79.0(7) . .
O78 K3' O78 126.3(9) 2 .
O15 K3' O78 66.9(5) 2 .
O15 K3' O78 139.3(8) . .
K3' K3' O80 136.7(8) 2 .
O79 K3' O80 83.2(8) . .
O78 K3' O80 87.7(7) 2 .
O15 K3' O80 79.5(6) 2 .
O15 K3' O80 64.6(5) . .
O78 K3' O80 140.5(7) . .
K3' K3' O79 32.8(13) 2 2
O79 K3' O79 125.0(10) . 2
O78 K3' O79 73.2(6) 2 2
O15 K3' O79 115.8(8) 2 2
O15 K3' O79 80.4(6) . 2
O78 K3' O79 72.5(7) . 2
O80 K3' O79 144.2(7) . 2
K3' K3' K9 117(2) 2 6_575
O79 K3' K9 33.9(5) . 6_575
O78 K3' K9 122.1(6) 2 6_575
O15 K3' K9 61.6(4) 2 6_575
O15 K3' K9 151.1(7) . 6_575
O78 K3' K9 57.5(4) . 6_575
O80 K3' K9 89.0(6) . 6_575
O79 K3' K9 126.8(6) 2 6_575
K3' K3' K11 132.6(18) 2 .
O79 K3' K11 65.6(6) . .
O78 K3' K11 28.7(4) 2 .
O15 K3' K11 143.4(7) 2 .
O15 K3' K11 82.8(4) . .
O78 K3' K11 131.2(6) . .
O80 K3' K11 68.8(5) . .
O79 K3' K11 100.8(6) 2 .
K9 K3' K11 98.9(4) 6_575 .
K3' K3' K9 55.0(19) 2 5_576
O79 K3' K9 132.4(7) . 5_576
O78 K3' K9 50.7(4) 2 5_576
O15 K3' K9 132.2(6) 2 5_576
O15 K3' K9 54.5(4) . 5_576
O78 K3' K9 104.4(6) . 5_576
O80 K3' K9 113.5(5) . 5_576
O79 K3' K9 31.9(4) 2 5_576
K9 K3' K9 154.3(5) 6_575 5_576
K11 K3' K9 79.1(3) . 5_576
O82 K4 O75 119.2(6) . 6_565
O82 K4 K4' 72.2(4) . .
O75 K4 K4' 73.4(4) 6_565 .
O82 K4 O83 141.4(8) . .
O75 K4 O83 81.4(7) 6_565 .
K4' K4 O83 146.1(7) . .
O82 K4 O68 133.2(5) . .
O75 K4 O68 79.8(5) 6_565 .
K4' K4 O68 74.1(4) . .
O83 K4 O68 79.4(7) . .
O82 K4 K7 79.9(4) . 6_565
O75 K4 K7 63.5(4) 6_565 6_565
K4' K4 K7 105.7(4) . 6_565
O83 K4 K7 82.1(7) . 6_565
O68 K4 K7 140.9(4) . 6_565
O82 K4 O81C 71.2(7) . .
O75 K4 O81C 96.6(7) 6_565 .
K4' K4 O81C 27.1(6) . .
O83 K4 O81C 143.0(9) . .
O68 K4 O81C 64.0(7) . .
K7 K4 O81C 130.2(7) 6_565 .
O82 K4 O48 83.9(4) . 4_446
O75 K4 O48 156.6(5) 6_565 4_446
K4' K4 O48 114.0(4) . 4_446
O83 K4 O48 81.8(7) . 4_446
O68 K4 O48 81.2(4) . 4_446
K7 K4 O48 129.6(4) 6_565 4_446
O81C K4 O48 87.2(6) . 4_446
O82 K4 O54 62.4(4) . 4_446
O75 K4 O54 139.6(5) 6_565 4_446
K4' K4 O54 133.0(4) . 4_446
O83 K4 O54 80.7(7) . 4_446
O68 K4 O54 131.1(4) . 4_446
K7 K4 O54 78.4(3) 6_565 4_446
O81C K4 O54 119.0(6) . 4_446
O48 K4 O54 52.0(3) 4_446 4_446
O82 K4 W17 68.4(3) . 4_446
O75 K4 W17 163.9(4) 6_565 4_446
K4' K4 W17 122.5(3) . 4_446
O83 K4 W17 84.7(6) . 4_446
O68 K4 W17 105.7(3) . 4_446
K7 K4 W17 106.5(3) 6_565 4_446
O81C K4 W17 99.4(6) . 4_446
O48 K4 W17 24.56(19) 4_446 4_446
O54 K4 W17 28.16(18) 4_446 4_446
O82 K4 W12 137.7(4) . .
O75 K4 W12 62.4(4) 6_565 .
K4' K4 W12 68.3(3) . .
O83 K4 W12 80.0(7) . .
O68 K4 W12 17.6(2) . .
K7 K4 W12 124.8(3) 6_565 .
O81C K4 W12 66.8(6) . .
O48 K4 W12 98.7(3) 4_446 .
O54 K4 W12 146.9(3) 4_446 .
W17 K4 W12 123.1(2) 4_446 .
O82 K4 K6 165.0(4) . 5_566
O75 K4 K6 58.9(4) 6_565 5_566
K4' K4 K6 118.4(3) . 5_566
O83 K4 K6 27.8(6) . 5_566
O68 K4 K6 61.8(3) . 5_566
K7 K4 K6 86.6(3) 6_565 5_566
O81C K4 K6 123.3(6) . 5_566
O48 K4 K6 99.8(3) 4_446 5_566
O54 K4 K6 108.5(3) 4_446 5_566
W17 K4 K6 109.8(2) 4_446 5_566
W12 K4 K6 56.45(13) . 5_566
O81C K4' K4 94.9(13) . .
O81C K4' O56 96.8(13) . .
K4 K4' O56 152.5(4) . .
O81C K4' O11 75.5(14) . 3_445
K4 K4' O11 135.0(4) . 3_445
O56 K4' O11 72.3(3) . 3_445
O81C K4' O76 150.6(14) . 6_565
K4 K4' O76 112.8(5) . 6_565
O56 K4' O76 63.1(4) . 6_565
O11 K4' O76 77.9(4) 3_445 6_565
O81C K4' O58 95.4(14) . .
K4 K4' O58 97.6(4) . .
O56 K4' O58 56.5(3) . .
O11 K4' O58 126.6(4) 3_445 .
O76 K4' O58 90.6(4) 6_565 .
O81C K4' O82 87.7(13) . .
K4 K4' O82 53.6(3) . .
O56 K4' O82 151.6(5) . .
O11 K4' O82 81.8(4) 3_445 .
O76 K4' O82 100.6(5) 6_565 .
O58 K4' O82 151.2(4) . .
O81C K4' O75 136.2(14) . 6_565
K4 K4' O75 53.0(4) . 6_565
O56 K4' O75 102.8(4) . 6_565
O11 K4' O75 147.9(5) 3_445 6_565
O76 K4' O75 72.0(5) 6_565 6_565
O58 K4' O75 65.5(4) . 6_565
O82 K4' O75 92.8(4) . 6_565
O81C K4' O68 71.8(14) . .
K4 K4' O68 54.6(3) . .
O56 K4' O68 106.1(4) . .
O11 K4' O68 146.8(4) 3_445 .
O76 K4' O68 132.1(4) 6_565 .
O58 K4' O68 52.8(3) . .
O82 K4' O68 101.9(4) . .
O75 K4' O68 65.3(4) 6_565 .
O81C K4' O91 36.0(14) . 4_446
K4 K4' O91 78.8(6) . 4_446
O56 K4' O91 123.6(6) . 4_446
O11 K4' O91 67.8(6) 3_445 4_446
O76 K4' O91 138.1(7) 6_565 4_446
O58 K4' O91 129.1(6) . 4_446
O82 K4' O91 52.3(6) . 4_446
O75 K4' O91 131.8(6) 6_565 4_446
O68 K4' O91 88.3(6) . 4_446
O81C K4' O88 34.4(14) . .
K4 K4' O88 110.1(5) . .
O56 K4' O88 69.1(5) . .
O11 K4' O88 86.5(5) 3_445 .
O76 K4' O88 132.1(6) 6_565 .
O58 K4' O88 63.5(5) . .
O82 K4' O88 121.7(6) . .
O75 K4' O88 122.2(6) 6_565 .
O68 K4' O88 63.3(5) . .
O91 K4' O88 70.3(7) 4_446 .
O81C K4' W13 98.6(13) . .
K4 K4' W13 127.2(3) . .
O56 K4' W13 26.0(2) . .
O11 K4' W13 97.7(3) 3_445 .
O76 K4' W13 72.8(3) 6_565 .
O58 K4' W13 30.6(2) . .
O82 K4' W13 173.4(4) . .
O75 K4' W13 84.1(3) 6_565 .
O68 K4' W13 82.1(3) . .
O91 K4' W13 133.6(6) 4_446 .
O88 K4' W13 64.8(4) . .
O84 K5 O50 83.4(6) . .
O84 K5 O65 141.1(7) . 6_565
O50 K5 O65 97.4(4) . 6_565
O84 K5 O22 94.1(6) . .
O50 K5 O22 173.0(5) . .
O65 K5 O22 80.3(3) 6_565 .
O84 K5 O34 88.1(6) . .
O50 K5 O34 98.7(4) . .
O65 K5 O34 129.7(4) 6_565 .
O22 K5 O34 87.7(3) . .
O84 K5 O84' 3.5(10) . .
O50 K5 O84' 86.0(8) . .
O65 K5 O84' 138.4(9) 6_565 .
O22 K5 O84' 91.4(8) . .
O34 K5 O84' 90.1(8) . .
O84 K5 O37 115.5(6) . .
O50 K5 O37 60.4(3) . .
O65 K5 O37 97.9(4) 6_565 .
O22 K5 O37 126.4(4) . .
O34 K5 O37 52.5(3) . .
O84' K5 O37 119.0(8) . .
O84 K5 W16 67.3(6) . .
O50 K5 W16 23.6(2) . .
O65 K5 W16 120.9(3) 6_565 .
O22 K5 W16 158.5(4) . .
O34 K5 W16 81.0(2) . .
O84' K5 W16 70.5(7) . .
O37 K5 W16 58.8(2) . .
O84 K5 Fe2 88.6(6) . .
O50 K5 Fe2 69.7(3) . .
O65 K5 Fe2 128.4(4) 6_565 .
O22 K5 Fe2 116.8(3) . .
O34 K5 Fe2 29.22(19) . .
O84' K5 Fe2 91.7(8) . .
O37 K5 Fe2 31.6(2) . .
W16 K5 Fe2 54.59(11) . .
O84 K5 W7 90.2(6) . .
O50 K5 W7 125.1(4) . .
O65 K5 W7 119.0(3) 6_565 .
O22 K5 W7 61.3(2) . .
O34 K5 W7 26.38(18) . .
O84' K5 W7 90.7(8) . .
O37 K5 W7 74.3(2) . .
W16 K5 W7 106.08(19) . .
Fe2 K5 W7 55.55(11) . .
O84 K5 W8 68.9(6) . .
O50 K5 W8 152.3(4) . .
O65 K5 W8 105.0(3) 6_565 .
O22 K5 W8 26.5(2) . .
O34 K5 W8 79.4(2) . .
O84' K5 W8 66.4(7) . .
O37 K5 W8 130.3(3) . .
W16 K5 W8 132.2(3) . .
Fe2 K5 W8 106.81(19) . .
W7 K5 W8 56.06(11) . .
O83 K6 O4 71.7(7) 5_566 .
O83 K6 O85 94.9(10) 5_566 .
O4 K6 O85 166.3(8) . .
O83 K6 O77 154.4(9) 5_566 2
O4 K6 O77 119.8(7) . 2
O85 K6 O77 71.2(10) . 2
O83 K6 O62 85.4(6) 5_566 5_566
O4 K6 O62 78.2(3) . 5_566
O85 K6 O62 104.2(8) . 5_566
O77 K6 O62 118.4(7) 2 5_566
O83 K6 O80 79.6(7) 5_566 .
O4 K6 O80 92.5(4) . .
O85 K6 O80 81.9(8) . .
O77 K6 O80 77.2(7) 2 .
O62 K6 O80 164.3(5) 5_566 .
O83 K6 O45 124.9(7) 5_566 5_566
O4 K6 O45 65.3(3) . 5_566
O85 K6 O45 127.2(8) . 5_566
O77 K6 O45 79.7(7) 2 5_566
O62 K6 O45 53.9(3) 5_566 5_566
O80 K6 O45 133.3(5) . 5_566
O83 K6 O63 129.9(7) 5_566 5_566
O4 K6 O63 113.5(4) . 5_566
O85 K6 O63 77.1(8) . 5_566
O77 K6 O63 69.3(7) 2 5_566
O62 K6 O63 50.8(3) 5_566 5_566
O80 K6 O63 144.7(5) . 5_566
O45 K6 O63 51.3(3) 5_566 5_566
O83 K6 W15 116.2(6) 5_566 5_566
O4 K6 W15 81.9(2) . 5_566
O85 K6 W15 107.4(8) . 5_566
O77 K6 W15 89.0(6) 2 5_566
O62 K6 W15 31.75(18) 5_566 5_566
O80 K6 W15 160.1(4) . 5_566
O45 K6 W15 27.89(18) 5_566 5_566
O63 K6 W15 32.0(2) 5_566 5_566
O83 K6 K2 163.1(7) 5_566 2
O4 K6 K2 117.5(3) . 2
O85 K6 K2 76.2(8) . 2
O77 K6 K2 35.6(6) 2 2
O62 K6 K2 82.9(3) 5_566 2
O80 K6 K2 112.7(4) . 2
O45 K6 K2 55.6(3) 5_566 2
O63 K6 K2 34.51(19) 5_566 2
W15 K6 K2 55.08(13) 5_566 2
O83 K6 K4 26.6(6) 5_566 5_566
O4 K6 K4 65.6(2) . 5_566
O85 K6 K4 103.8(8) . 5_566
O77 K6 K4 174.1(7) 2 5_566
O62 K6 K4 59.0(2) 5_566 5_566
O80 K6 K4 105.6(4) . 5_566
O45 K6 K4 101.5(3) 5_566 5_566
O63 K6 K4 106.8(3) 5_566 5_566
W15 K6 K4 89.54(17) 5_566 5_566
K2 K6 K4 141.1(2) 2 5_566
O83 K6 K2 152.6(7) 5_566 .
O4 K6 K2 82.1(3) . .
O85 K6 K2 111.6(8) . .
O77 K6 K2 49.5(6) 2 .
O62 K6 K2 81.4(2) 5_566 .
O80 K6 K2 110.1(4) . .
O45 K6 K2 31.0(2) 5_566 .
O63 K6 K2 54.4(2) 5_566 .
W15 K6 K2 50.29(12) 5_566 .
K2 K6 K2 36.15(17) 2 .
K4 K6 K2 132.26(18) 5_566 .
O74 K7 O71 122.3(5) . 7_467
O74 K7 O5 91.3(4) . 2_556
O71 K7 O5 109.2(4) 7_467 2_556
O74 K7 O75 77.9(4) . .
O71 K7 O75 143.1(5) 7_467 .
O5 K7 O75 100.0(4) 2_556 .
O74 K7 K4 117.8(4) . 6_566
O71 K7 K4 92.1(4) 7_467 6_566
O5 K7 K4 126.9(4) 2_556 6_566
O75 K7 K4 51.6(4) . 6_566
O74 K7 O55 155.7(5) . 7_467
O71 K7 O55 55.6(3) 7_467 7_467
O5 K7 O55 69.5(3) 2_556 7_467
O75 K7 O55 118.9(5) . 7_467
K4 K7 O55 86.2(4) 6_566 7_467
O74 K7 O2 72.6(3) . 8_466
O71 K7 O2 53.7(3) 7_467 8_466
O5 K7 O2 133.1(4) 2_556 8_466
O75 K7 O2 118.1(4) . 8_466
K4 K7 O2 99.0(3) 6_566 8_466
O55 K7 O2 109.3(3) 7_467 8_466
O74 K7 W14 149.5(4) . 7_467
O71 K7 W14 29.1(2) 7_467 7_467
O5 K7 W14 93.2(3) 2_556 7_467
O75 K7 W14 130.6(5) . 7_467
K4 K7 W14 82.7(3) 6_566 7_467
O55 K7 W14 27.87(18) 7_467 7_467
O2 K7 W14 82.5(2) 8_466 7_467
O74 K7 W2 77.6(3) . 2_556
O71 K7 W2 137.8(3) 7_467 2_556
O5 K7 W2 28.80(19) 2_556 2_556
O75 K7 W2 72.4(3) . 2_556
K4 K7 W2 111.7(3) 6_566 2_556
O55 K7 W2 90.5(3) 7_467 2_556
O2 K7 W2 144.7(3) 8_466 2_556
W14 K7 W2 117.5(2) 7_467 2_556
O74 K7 W1 79.7(3) . 2_556
O71 K7 W1 94.3(3) 7_467 2_556
O5 K7 W1 27.6(2) 2_556 2_556
O75 K7 W1 121.0(4) . 2_556
K4 K7 W1 153.5(4) 6_566 2_556
O55 K7 W1 76.5(3) 7_467 2_556
O2 K7 W1 105.6(3) 8_466 2_556
W14 K7 W1 90.6(2) 7_467 2_556
W2 K7 W1 49.66(11) 2_556 2_556
O74 K7 Fe1 95.0(3) . 7_467
O71 K7 Fe1 27.3(2) 7_467 7_467
O5 K7 Fe1 114.4(3) 2_556 7_467
O75 K7 Fe1 145.1(4) . 7_467
K4 K7 Fe1 106.6(3) 6_566 7_467
O55 K7 Fe1 80.5(3) 7_467 7_467
O2 K7 Fe1 30.24(17) 8_466 7_467
W14 K7 Fe1 55.91(13) 7_467 7_467
W2 K7 Fe1 140.0(3) 2_556 7_467
W1 K7 Fe1 90.4(2) 2_556 7_467
O74 K7 Fe1 27.8(2) . .
O71 K7 Fe1 126.9(4) 7_467 .
O5 K7 Fe1 63.6(3) 2_556 .
O75 K7 Fe1 86.0(4) . .
K4 K7 Fe1 136.2(3) 6_566 .
O55 K7 Fe1 130.0(3) 7_467 .
O2 K7 Fe1 91.4(3) 8_466 .
W14 K7 Fe1 141.0(3) 7_467 .
W2 K7 Fe1 54.33(13) 2_556 .
W1 K7 Fe1 53.95(13) 2_556 .
Fe1 K7 Fe1 103.6(2) 7_467 .
K10 K8 O64 141.4(6) 6_566 .
K10 K8 O21 109.2(5) 6_566 2_556
O64 K8 O21 102.6(4) . 2_556
K10 K8 O67 94.9(5) 6_566 .
O64 K8 O67 54.6(3) . .
O21 K8 O67 155.8(5) 2_556 .
K10 K8 O35 162.8(6) 6_566 2_556
O64 K8 O35 55.4(3) . 2_556
O21 K8 O35 54.8(3) 2_556 2_556
O67 K8 O35 101.4(4) . 2_556
K10 K8 O73 113.8(5) 6_566 .
O64 K8 O73 89.1(4) . .
O21 K8 O73 86.1(4) 2_556 .
O67 K8 O73 85.5(4) . .
O35 K8 O73 62.4(3) 2_556 .
K10 K8 O90 108.6(6) 6_566 2_556
O64 K8 O90 59.9(5) . 2_556
O21 K8 O90 74.2(4) 2_556 2_556
O67 K8 O90 97.2(5) . 2_556
O35 K8 O90 75.2(4) 2_556 2_556
O73 K8 O90 137.1(5) . 2_556
K10 K8 O6 63.9(4) 6_566 2_556
O64 K8 O6 153.8(4) . 2_556
O21 K8 O6 52.4(3) 2_556 2_556
O67 K8 O6 147.6(5) . 2_556
O35 K8 O6 98.9(4) 2_556 2_556
O73 K8 O6 81.8(4) . 2_556
O90 K8 O6 112.4(5) 2_556 2_556
K10 K8 O72 75.7(4) 6_566 .
O64 K8 O72 96.4(4) . .
O21 K8 O72 135.6(5) 2_556 .
O67 K8 O72 51.0(3) . .
O35 K8 O72 110.3(5) 2_556 .
O73 K8 O72 54.3(3) . .
O90 K8 O72 148.1(5) 2_556 .
O6 K8 O72 98.1(4) 2_556 .
K10 K8 O3 61.9(4) 6_566 2_556
O64 K8 O3 138.6(5) . 2_556
O21 K8 O3 92.2(4) 2_556 2_556
O67 K8 O3 100.7(4) . 2_556
O35 K8 O3 108.8(4) 2_556 2_556
O73 K8 O3 53.2(3) . 2_556
O90 K8 O3 160.4(6) 2_556 2_556
O6 K8 O3 48.4(3) 2_556 2_556
O72 K8 O3 49.9(3) . 2_556
K10 K8 W10 112.5(4) 6_566 .
O64 K8 W10 29.7(2) . .
O21 K8 W10 130.6(4) 2_556 .
O67 K8 W10 30.4(2) . .
O35 K8 W10 84.6(3) 2_556 .
O73 K8 W10 100.0(4) . .
O90 K8 W10 68.4(4) 2_556 .
O6 K8 W10 176.5(4) 2_556 .
O72 K8 W10 80.6(3) . .
O3 K8 W10 130.5(4) 2_556 .
K10 K8 W6 81.0(4) 6_566 2_556
O64 K8 W6 129.2(4) . 2_556
O21 K8 W6 28.3(2) 2_556 2_556
O67 K8 W6 175.9(4) . 2_556
O35 K8 W6 82.7(3) 2_556 2_556
O73 K8 W6 95.7(3) . 2_556
O90 K8 W6 84.6(4) 2_556 2_556
O6 K8 W6 29.38(17) 2_556 2_556
O72 K8 W6 126.9(4) . 2_556
O3 K8 W6 77.0(3) 2_556 2_556
W10 K8 W6 152.4(3) . 2_556
O86 K9 O79 85.3(8) . 6_576
O86 K9 O25 109.4(7) . .
O79 K9 O25 98.3(6) 6_576 .
O86 K9 O14 132.3(8) . 5_576
O79 K9 O14 105.8(6) 6_576 5_576
O25 K9 O14 114.3(4) . 5_576
O86 K9 O24 81.9(7) . 5_576
O79 K9 O24 98.1(6) 6_576 5_576
O25 K9 O24 160.8(5) . 5_576
O14 K9 O24 51.0(3) 5_576 5_576
O86 K9 O25 125.4(8) . 5_576
O79 K9 O25 148.7(7) 6_576 5_576
O25 K9 O25 78.3(4) . 5_576
O14 K9 O25 50.9(3) 5_576 5_576
O24 K9 O25 82.5(4) 5_576 5_576
O86 K9 K9' 43.6(7) . .
O79 K9 K9' 129.0(6) 6_576 .
O25 K9 K9' 98.7(5) . .
O14 K9 K9' 110.1(5) 5_576 .
O24 K9 K9' 78.5(4) 5_576 .
O25 K9 K9' 82.0(4) 5_576 .
O86 K9 W4 81.8(7) . .
O79 K9 W4 105.2(5) 6_576 .
O25 K9 W4 29.0(2) . .
O14 K9 W4 135.1(4) 5_576 .
O24 K9 W4 150.2(5) 5_576 .
O25 K9 W4 86.9(3) 5_576 .
K9' K9 W4 72.4(3) . .
O86 K9 W3 108.8(7) . 5_576
O79 K9 W3 90.6(5) 6_576 5_576
O25 K9 W3 141.4(4) . 5_576
O14 K9 W3 28.11(19) 5_576 5_576
O24 K9 W3 28.56(19) 5_576 5_576
O25 K9 W3 75.0(3) 5_576 5_576
K9' K9 W3 104.6(4) . 5_576
W4 K9 W3 161.9(4) . 5_576
O86 K9 W4 146.0(8) . 5_576
O79 K9 W4 121.3(6) 6_576 5_576
O25 K9 W4 88.6(3) . 5_576
O14 K9 W4 27.45(19) 5_576 5_576
O24 K9 W4 74.3(3) 5_576 5_576
O25 K9 W4 28.61(19) 5_576 5_576
K9' K9 W4 106.8(4) . 5_576
W4 K9 W4 107.6(3) . 5_576
W3 K9 W4 55.40(15) 5_576 5_576
O86 K9 W9 119.2(7) . .
O79 K9 W9 75.5(5) 6_576 .
O25 K9 W9 26.0(2) . .
O14 K9 W9 108.5(4) 5_576 .
O24 K9 W9 156.7(4) 5_576 .
O25 K9 W9 91.6(3) 5_576 .
K9' K9 W9 123.1(4) . .
W4 K9 W9 50.73(13) . .
W3 K9 W9 128.2(3) 5_576 .
W4 K9 W9 89.7(2) 5_576 .
O86 K9 K3' 103.9(8) . 6_576
O79 K9 K3' 30.9(5) 6_576 6_576
O25 K9 K3' 114.0(5) . 6_576
O14 K9 K3' 75.0(4) 5_576 6_576
O24 K9 K3' 76.5(4) 5_576 6_576
O25 K9 K3' 122.5(4) 5_576 6_576
K9' K9 K3' 141.6(5) . 6_576
W4 K9 K3' 131.8(4) . 6_576
W3 K9 K3' 61.4(3) 5_576 6_576
W4 K9 K3' 93.9(3) 5_576 6_576
W9 K9 K3' 88.0(4) . 6_576
O87 K9' O86 139(2) . .
O87 K9' O13 87.8(18) . .
O86 K9' O13 91.1(9) . .
O87 K9' O26 113(2) . 5_576
O86 K9' O26 106.5(9) . 5_576
O13 K9' O26 107.8(5) . 5_576
O87 K9' O28 109.7(19) . 5_576
O86 K9' O28 81.3(8) . 5_576
O13 K9' O28 160.6(7) . 5_576
O26 K9' O28 58.3(4) 5_576 5_576
O87 K9' O31 53.9(17) . 5_576
O86 K9' O31 147.6(9) . 5_576
O13 K9' O31 121.2(6) . 5_576
O26 K9' O31 63.2(4) 5_576 5_576
O28 K9' O31 67.1(5) 5_576 5_576
O87 K9' O27 76.1(18) . 5_576
O86 K9' O27 140.0(9) . 5_576
O13 K9' O27 67.0(4) . 5_576
O26 K9' O27 55.0(4) 5_576 5_576
O28 K9' O27 108.1(5) 5_576 5_576
O31 K9' O27 61.9(4) 5_576 5_576
O87 K9' K9 157(2) . .
O86 K9' K9 53.4(8) . .
O13 K9' K9 70.8(4) . .
O26 K9' K9 67.4(4) 5_576 .
O28 K9' K9 90.5(5) 5_576 .
O31 K9' K9 130.5(6) 5_576 .
O27 K9' K9 87.1(4) 5_576 .
O87 K9' W8 118.5(19) . 5_576
O86 K9' W8 89.9(8) . 5_576
O13 K9' W8 136.1(5) . 5_576
O26 K9' W8 31.5(2) 5_576 5_576
O28 K9' W8 27.3(2) 5_576 5_576
O31 K9' W8 65.4(4) 5_576 5_576
O27 K9' W8 84.9(4) 5_576 5_576
K9 K9' W8 74.9(4) . 5_576
O87 K9' W9 96.6(19) . 5_576
O86 K9' W9 124.3(9) . 5_576
O13 K9' W9 84.1(4) . 5_576
O26 K9' W9 28.9(2) 5_576 5_576
O28 K9' W9 85.6(4) 5_576 5_576
O31 K9' W9 62.1(3) 5_576 5_576
O27 K9' W9 26.6(2) 5_576 5_576
K9 K9' W9 73.0(3) . 5_576
W8 K9' W9 59.9(2) 5_576 5_576
O87 K9' K11 36.3(17) . .
O86 K9' K11 125.0(9) . .
O13 K9' K11 51.5(4) . .
O26 K9' K11 121.5(5) 5_576 .
O28 K9' K11 145.8(6) 5_576 .
O31 K9' K11 82.4(5) 5_576 .
O27 K9' K11 67.4(4) 5_576 .
K9 K9' K11 122.0(5) . .
W8 K9' K11 145.1(5) 5_576 .
W9 K9' K11 93.9(4) 5_576 .
O87 K9' K12 60.3(17) . 8_565
O86 K9' K12 87.2(8) . 8_565
O13 K9' K12 51.6(3) . 8_565
O26 K9' K12 156.4(6) 5_576 8_565
O28 K9' K12 144.6(5) 5_576 8_565
O31 K9' K12 114.2(5) 5_576 8_565
O27 K9' K12 102.2(5) 5_576 8_565
K9 K9' K12 109.2(4) . 8_565
W8 K9' K12 171.9(5) 5_576 8_565
W9 K9' K12 127.7(4) 5_576 8_565
K11 K9' K12 38.8(3) . 8_565
K8 K10 O37 104.0(6) 6_565 .
K8 K10 K1 108.1(6) 6_565 6_565
O37 K10 K1 128.2(5) . 6_565
K8 K10 O45 137.3(5) 6_565 .
O37 K10 O45 68.9(5) . .
K1 K10 O45 108.3(5) 6_565 .
K8 K10 O46 160.5(6) 6_565 .
O37 K10 O46 65.5(4) . .
K1 K10 O46 71.0(3) 6_565 .
O45 K10 O46 56.4(4) . .
K8 K10 O50 106.6(6) 6_565 .
O37 K10 O50 67.1(4) . .
K1 K10 O50 65.4(3) 6_565 .
O45 K10 O50 108.2(5) . .
O46 K10 O50 54.7(4) . .
K8 K10 O6 66.6(4) 6_565 5_566
O37 K10 O6 113.4(5) . 5_566
K1 K10 O6 116.2(4) 6_565 5_566
O45 K10 O6 77.8(4) . 5_566
O46 K10 O6 132.0(6) . 5_566
O50 K10 O6 173.2(6) . 5_566
K8 K10 O3 70.8(4) 6_565 5_566
O37 K10 O3 164.4(6) . 5_566
K1 K10 O3 66.9(3) 6_565 5_566
O45 K10 O3 104.5(5) . 5_566
O46 K10 O3 123.6(5) . 5_566
O50 K10 O3 128.3(5) . 5_566
O6 K10 O3 51.0(3) 5_566 5_566
K8 K10 W15 161.5(5) 6_565 .
O37 K10 W15 65.5(4) . .
K1 K10 W15 90.0(3) 6_565 .
O45 K10 W15 26.1(2) . .
O46 K10 W15 30.4(3) . .
O50 K10 W15 83.8(3) . .
O6 K10 W15 102.6(4) 5_566 .
O3 K10 W15 115.0(4) 5_566 .
K8 K10 W2 81.0(4) 6_565 5_566
O37 K10 W2 138.2(6) . 5_566
K1 K10 W2 86.8(3) 6_565 5_566
O45 K10 W2 79.6(4) . 5_566
O46 K10 W2 118.0(5) . 5_566
O50 K10 W2 152.2(4) . 5_566
O6 K10 W2 30.23(17) 5_566 5_566
O3 K10 W2 28.04(19) 5_566 5_566
W15 K10 W2 96.9(3) . 5_566
K8 K10 W16 132.2(5) 6_565 .
O37 K10 W16 64.1(3) . .
K1 K10 W16 64.2(2) 6_565 .
O45 K10 W16 84.2(3) . .
O46 K10 W16 29.1(2) . .
O50 K10 W16 25.6(2) . .
O6 K10 W16 161.1(5) 5_566 .
O3 K10 W16 130.5(4) 5_566 .
W15 K10 W16 58.76(18) . .
W2 K10 W16 140.1(3) 5_566 .
K8 K10 K2 107.2(4) 6_565 5_566
O37 K10 K2 48.1(4) . 5_566
K1 K10 K2 143.7(5) 6_565 5_566
O45 K10 K2 36.0(2) . 5_566
O46 K10 K2 78.6(4) . 5_566
O50 K10 K2 111.7(4) . 5_566
O6 K10 K2 71.2(3) 5_566 5_566
O3 K10 K2 118.3(4) 5_566 5_566
W15 K10 K2 54.4(2) . 5_566
W2 K10 K2 90.5(3) 5_566 5_566
W16 K10 K2 97.4(3) . 5_566
K12 K11 O78 122.0(6) 8_565 2
K12 K11 O89 79.2(5) 8_565 8_565
O78 K11 O89 74.3(5) 2 8_565
K12 K11 O96 132.2(10) 8_565 5_576
O78 K11 O96 78.0(8) 2 5_576
O89 K11 O96 146.6(9) 8_565 5_576
K12 K11 O88 68.9(6) 8_565 8_565
O78 K11 O88 163.4(7) 2 8_565
O89 K11 O88 121.7(7) 8_565 8_565
O96 K11 O88 85.5(9) 5_576 8_565
K12 K11 O92 132.9(6) 8_565 .
O78 K11 O92 91.4(6) 2 .
O89 K11 O92 79.5(6) 8_565 .
O96 K11 O92 83.0(9) 5_576 .
O88 K11 O92 88.0(7) 8_565 .
K12 K11 O13 65.7(4) 8_565 .
O78 K11 O13 61.0(5) 2 .
O89 K11 O13 84.0(5) 8_565 .
O96 K11 O13 98.5(8) 5_576 .
O88 K11 O13 121.1(7) 8_565 .
O92 K11 O13 150.9(6) . .
K12 K11 O87 74.7(6) 8_565 .
O78 K11 O87 88.8(6) 2 .
O89 K11 O87 134.5(7) 8_565 .
O96 K11 O87 61.9(9) 5_576 .
O88 K11 O87 82.2(7) 8_565 .
O92 K11 O87 144.1(7) . .
O13 K11 O87 51.4(5) . .
K12 K11 K9' 71.5(5) 8_565 .
O78 K11 K9' 84.2(5) 2 .
O89 K11 K9' 126.0(6) 8_565 .
O96 K11 K9' 68.0(8) 5_576 .
O88 K11 K9' 88.4(6) 8_565 .
O92 K11 K9' 151.0(6) . .
O13 K11 K9' 42.9(3) . .
O87 K11 K9' 8.6(4) . .
K12 K11 K3' 138.5(5) 8_565 .
O78 K11 K3' 27.4(4) 2 .
O89 K11 K3' 66.7(4) 8_565 .
O96 K11 K3' 80.2(8) 5_576 .
O88 K11 K3' 150.0(7) 8_565 .
O92 K11 K3' 64.4(5) . .
O13 K11 K3' 87.2(4) . .
O87 K11 K3' 113.1(5) . .
K9' K11 K3' 110.0(4) . .
K12 K11 K3 138.5(5) 8_565 .
O78 K11 K3 23.7(4) 2 .
O89 K11 K3 69.5(6) 8_565 .
O96 K11 K3 77.7(9) 5_576 .
O88 K11 K3 151.8(7) 8_565 .
O92 K11 K3 67.8(4) . .
O13 K11 K3 84.1(3) . .
O87 K11 K3 108.8(5) . .
K9' K11 K3 105.7(4) . .
K3' K11 K3 4.3(4) . .
K11 K12 O59 111.3(6) 8_466 .
K11 K12 O1 135.2(6) 8_466 8_466
O59 K12 O1 74.3(3) . 8_466
K11 K12 O10 93.1(5) 8_466 8_466
O59 K12 O10 123.8(4) . 8_466
O1 K12 O10 54.3(3) 8_466 8_466
K11 K12 O93 132.2(10) 8_466 .
O59 K12 O93 96.0(10) . .
O1 K12 O93 88.7(10) 8_466 .
O10 K12 O93 103.4(9) 8_466 .
K11 K12 O88 58.1(6) 8_466 .
O59 K12 O88 68.6(5) . .
O1 K12 O88 142.3(6) 8_466 .
O10 K12 O88 150.6(8) 8_466 .
O93 K12 O88 101.3(10) . .
K11 K12 O13 64.2(4) 8_466 8_466
O59 K12 O13 172.5(7) . 8_466
O1 K12 O13 104.3(4) 8_466 8_466
O10 K12 O13 52.3(3) 8_466 8_466
O93 K12 O13 91.3(9) . 8_466
O88 K12 O13 111.6(6) . 8_466
K11 K12 O55 82.3(5) 8_466 .
O59 K12 O55 51.0(3) . .
O1 K12 O55 67.2(3) 8_466 .
O10 K12 O55 86.0(4) 8_466 .
O93 K12 O55 142.4(9) . .
O88 K12 O55 84.2(6) . .
O13 K12 O55 121.5(5) 8_466 .
K11 K12 W4 82.0(4) 8_466 8_466
O59 K12 W4 151.3(4) . 8_466
O1 K12 W4 78.5(3) 8_466 8_466
O10 K12 W4 27.66(17) 8_466 8_466
O93 K12 W4 92.4(9) . 8_466
O88 K12 W4 136.2(6) . 8_466
O13 K12 W4 25.84(18) 8_466 8_466
O55 K12 W4 109.4(4) . 8_466
K11 K12 W1 116.8(5) 8_466 8_466
O59 K12 W1 95.1(3) . 8_466
O1 K12 W1 23.71(18) 8_466 8_466
O10 K12 W1 30.81(19) 8_466 8_466
O93 K12 W1 97.9(9) . 8_466
O88 K12 W1 155.9(6) . 8_466
O13 K12 W1 82.3(3) 8_466 8_466
O55 K12 W1 71.7(3) . 8_466
W4 K12 W1 56.54(14) 8_466 8_466
K11 K12 W14 95.0(5) 8_466 .
O59 K12 W14 25.9(2) . .
O1 K12 W14 71.2(3) 8_466 .
O10 K12 W14 107.2(4) 8_466 .
O93 K12 W14 121.0(9) . .
O88 K12 W14 72.6(5) . .
O13 K12 W14 146.6(5) 8_466 .
O55 K12 W14 25.38(16) . .
W4 K12 W14 133.2(4) 8_466 .
W1 K12 W14 85.0(2) 8_466 .
K11 K12 K9' 69.7(4) 8_466 8_466
O59 K12 K9' 143.4(5) . 8_466
O1 K12 K9' 132.3(5) 8_466 8_466
O10 K12 K9' 91.9(3) 8_466 8_466
O93 K12 K9' 65.4(9) . 8_466
O88 K12 K9' 84.0(5) . 8_466
O13 K12 K9' 42.3(3) 8_466 8_466
O55 K12 K9' 151.8(5) . 8_466
W4 K12 K9' 64.3(3) 8_466 8_466
W1 K12 K9' 117.6(3) 8_466 8_466
W14 K12 K9' 156.4(4) . 8_466
W1 O1 K12 113.0(4) . 8_565
W1 O2 Fe1 142.3(5) . 2_556
W1 O2 K7 124.5(4) . 8_565
Fe1 O2 K7 91.7(3) 2_556 8_565
W2 O3 Fe1 143.1(5) . 2_556
W2 O3 K10 95.8(4) . 5_566
Fe1 O3 K10 119.0(5) 2_556 5_566
W2 O3 K1 126.1(4) . 2_556
Fe1 O3 K1 87.6(3) 2_556 2_556
K10 O3 K1 52.1(3) 5_566 2_556
W2 O3 K8 106.7(4) . 2_556
Fe1 O3 K8 90.4(4) 2_556 2_556
K10 O3 K8 47.3(3) 5_566 2_556
K1 O3 K8 82.9(3) 2_556 2_556
W2 O4 K6 148.3(5) . .
W1 O5 W2 115.2(4) . .
W1 O5 K7 109.7(4) . 2_556
W2 O5 K7 106.9(4) . 2_556
W6 O6 W2 148.6(5) . .
W6 O6 K10 116.1(4) . 5_566
W2 O6 K10 94.8(4) . 5_566
W6 O6 K8 94.3(4) . 2_556
W2 O6 K8 111.1(4) . 2_556
K10 O6 K8 49.5(4) 5_566 2_556
Si1 O7 W1 128.9(4) . .
Si1 O7 W2 128.0(5) . .
W1 O7 W2 93.3(3) . .
W3 O8 W2 144.4(5) . .
W5 O9 W1 146.9(5) . .
W4 O10 W1 144.5(5) . .
W4 O10 K12 102.1(4) . 8_565
W1 O10 K12 99.7(3) . 8_565
W5 O11 K4' 124.2(4) . 3
W5 O12 W4 118.5(4) . .
W4 O13 K9' 142.4(6) . .
W4 O13 K11 125.6(5) . .
K9' O13 K11 85.6(5) . .
W4 O13 K12 98.5(4) . 8_565
K9' O13 K12 86.1(5) . 8_565
K11 O13 K12 50.1(4) . 8_565
W4 O14 W3 152.3(5) . .
W4 O14 K9 103.8(4) . 5_576
W3 O14 K9 102.6(4) . 5_576
W3 O15 K3' 158.4(6) . 2
W3 O15 K3' 160.5(6) . .
K3' O15 K3' 16.7(8) 2 .
W3 O15 K3 158.5(8) . .
K3' O15 K3 8.7(4) 2 .
K3' O15 K3 8.8(4) . .
W3 O16 W6 118.8(5) . .
W6 O17 K2 138.2(5) . .
Si1 O18 W7 125.1(5) . .
Si1 O18 Fe6 126.6(5) . 2_556
W7 O18 Fe6 96.0(3) . 2_556
Si1 O18 W19 126.6(5) . 2_556
W7 O18 W19 96.0(3) . 2_556
Fe6 O18 W19 0.00(3) 2_556 2_556
Si1 O19 W8 124.3(5) . .
Si1 O19 W3 123.2(4) . .
W8 O19 W3 94.1(3) . .
Si1 O19 W6 124.7(4) . .
W8 O19 W6 90.8(3) . .
W3 O19 W6 90.2(3) . .
Si1 O20 W9 124.7(4) . .
Si1 O20 W4 122.2(5) . .
W9 O20 W4 94.4(3) . .
Si1 O20 W5 125.3(4) . .
W9 O20 W5 91.1(3) . .
W4 O20 W5 89.5(3) . .
W6 O21 W7 144.7(5) . .
W6 O21 K8 103.9(4) . 2_556
W7 O21 K8 108.5(4) . 2_556
W8 O22 W6 119.1(4) . .
W8 O22 K5 112.2(4) . .
W6 O22 K5 112.3(4) . .
W5 O23 W9 119.1(4) . .
W8 O24 W3 122.2(4) . .
W8 O24 K9 113.0(4) . 5_576
W3 O24 K9 101.6(4) . 5_576
W9 O25 W4 121.2(4) . .
W9 O25 K9 113.9(5) . .
W4 O25 K9 106.1(4) . .
W9 O25 K9 110.7(4) . 5_576
W4 O25 K9 100.8(4) . 5_576
K9 O25 K9 101.7(4) . 5_576
W9 O26 W8 154.2(5) . .
W9 O26 K9' 104.2(4) . 5_576
W8 O26 K9' 97.9(4) . 5_576
W9 O27 K9' 98.9(5) . 5_576
W8 O28 K9' 102.3(5) . 5_576
W9 O29 Fe3 126.5(4) . .
W9 O29 Fe6 136.2(4) . 2_556
Fe3 O29 Fe6 94.8(3) . 2_556
W9 O29 W19 136.2(4) . 2_556
Fe3 O29 W19 94.8(3) . 2_556
Fe6 O29 W19 0.00(5) 2_556 2_556
W8 O30 W7 134.7(5) . .
W8 O30 Fe3 127.7(4) . .
W7 O30 Fe3 95.0(4) . .
Fe3 O31 K9' 134.6(6) . 5_576
W19 O32 Fe3 141.2(5) . .
W18 O33 Fe3 141.3(5) . .
W7 O34 Fe2 142.7(6) . .
W7 O34 K5 110.6(4) . .
Fe2 O34 K5 106.4(4) . .
W20 O35 W7 141.7(5) . .
W20 O35 K8 101.9(4) . 2_556
W7 O35 K8 103.0(4) . 2_556
W20 O36 Fe2 141.3(5) . .
W20 O36 K2 110.6(4) . 5_566
Fe2 O36 K2 107.4(4) . 5_566
Fe2 O37 K10 139.5(6) . .
Fe2 O37 K5 87.1(4) . .
K10 O37 K5 100.1(6) . .
Fe2 O37 K2 87.1(5) . 5_566
K10 O37 K2 96.8(5) . 5_566
K5 O37 K2 159.9(4) . 5_566
Fe7 O38 W20 0.00(5) 2_556 2_556
Fe7 O38 W18 109.0(4) 2_556 .
W20 O38 W18 109.0(4) 2_556 .
Fe7 O38 Fe2 102.9(4) 2_556 .
W20 O38 Fe2 102.9(4) 2_556 .
W18 O38 Fe2 101.3(4) . .
W19 O39 Fe3 104.2(4) . 2_556
W19 O39 Fe4 109.6(4) . 2_556
Fe3 O39 Fe4 102.3(4) 2_556 2_556
W19 O39 W7 109.6(4) . 2_556
Fe3 O39 W7 102.3(4) 2_556 2_556
Fe4 O39 W7 0.00(6) 2_556 2_556
W19 O40 W5 148.1(5) . 2_556
W19 O41 W18 141.7(5) . .
W17 O42 W18 144.4(5) . .
W16 O43 Fe2 126.9(4) . .
W16 O43 W18 134.3(4) . .
Fe2 O43 W18 95.9(4) . .
W15 O44 Fe2 124.0(5) . .
W15 O44 Fe7 137.5(5) . 2_556
Fe2 O44 Fe7 94.9(3) . 2_556
W15 O44 W20 137.5(5) . 2_556
Fe2 O44 W20 94.9(3) . 2_556
Fe7 O44 W20 0.00(3) 2_556 2_556
W15 O45 K2 116.2(5) . 5_566
W15 O45 K10 105.1(6) . .
K2 O45 K10 106.4(4) 5_566 .
W15 O45 K6 91.4(4) . 5_566
K2 O45 K6 113.4(4) 5_566 5_566
K10 O45 K6 123.8(4) . 5_566
W15 O46 W16 153.9(6) . .
W15 O46 K10 98.0(4) . .
W16 O46 K10 102.2(5) . .
W15 O46 K1 123.2(4) . 6_565
W16 O46 K1 82.5(4) . 6_565
K10 O46 K1 53.2(3) . 6_565
W16 O47 W17 119.4(5) . .
W17 O48 K4 107.1(5) . 4_456
Si2 O49 W18 126.2(6) . .
Si2 O49 Fe7 126.1(4) . 2_556
W18 O49 Fe7 95.1(3) . 2_556
Si2 O49 W20 126.1(4) . 2_556
W18 O49 W20 95.1(3) . 2_556
Fe7 O49 W20 0.00(6) 2_556 2_556
W16 O50 K5 115.6(5) . .
W16 O50 K10 103.7(6) . .
K5 O50 K10 106.2(4) . .
W16 O50 K1 91.0(4) . 6_565
K5 O50 K1 151.4(4) . 6_565
K10 O50 K1 54.3(3) . 6_565
Si2 O51 W16 125.4(5) . .
Si2 O51 W13 122.6(5) . .
W16 O51 W13 93.1(3) . .
Si2 O51 W17 124.7(4) . .
W16 O51 W17 91.1(3) . .
W13 O51 W17 90.0(3) . .
W16 O52 W13 120.9(5) . .
W16 O52 K1 98.9(4) . 6_565
W13 O52 K1 131.6(4) . 6_565
W13 O53 W17 118.9(5) . .
W17 O54 W14 148.2(5) . .
W17 O54 K4 96.5(4) . 4_456
W14 O54 K4 112.7(4) . 4_456
W14 O55 K7 96.5(4) . 7_467
W14 O55 K12 96.2(4) . .
K7 O55 K12 118.2(4) 7_467 .
W13 O56 K4' 107.7(5) . .
W13 O57 W14 146.4(5) . .
W12 O58 W13 153.1(6) . .
W12 O58 K4' 104.1(4) . .
W13 O58 K4' 95.5(4) . .
W14 O59 W11 114.8(4) . .
W14 O59 K12 114.2(5) . .
W11 O59 K12 131.0(5) . .
Si2 O60 W14 128.8(6) . .
Si2 O60 W11 127.7(5) . .
W14 O60 W11 93.7(3) . .
Si2 O61 W15 124.5(5) . .
Si2 O61 W12 122.8(5) . .
W15 O61 W12 94.5(3) . .
Si2 O61 W10 125.1(6) . .
W15 O61 W10 90.8(3) . .
W12 O61 W10 89.5(3) . .
W15 O62 W12 121.5(5) . .
W15 O62 K6 94.5(4) . 5_566
W12 O62 K6 120.1(5) . 5_566
W10 O63 W15 118.6(4) . .
W10 O63 K2 109.3(5) . 6_566
W15 O63 K2 115.0(4) . 6_566
W10 O63 K6 121.3(4) . 5_566
W15 O63 K6 86.4(4) . 5_566
K2 O63 K6 104.2(3) 6_566 5_566
W10 O64 Fe7 146.0(7) . 2_556
W10 O64 W20 146.0(7) . 2_556
Fe7 O64 W20 0.00(5) 2_556 2_556
W10 O64 K8 102.2(5) . .
Fe7 O64 K8 108.4(4) 2_556 .
W20 O64 K8 108.4(4) 2_556 .
W10 O65 K5 143.9(5) . 6_566
W10 O66 W12 117.9(5) . .
W10 O67 W11 148.1(6) . .
W10 O67 K8 96.4(4) . .
W11 O67 K8 110.6(4) . .
W12 O68 K4 133.9(6) . .
W12 O68 K4' 103.0(5) . .
K4 O68 K4' 51.3(3) . .
W12 O69 W11 146.6(5) . .
W11 O70 K1 99.2(4) . .
W14 O71 Fe1 142.1(5) . .
W14 O71 K7 103.1(4) . 7_467
Fe1 O71 K7 112.2(4) . 7_467
W11 O72 Fe1 142.2(6) . .
W11 O72 K1 103.9(4) . .
Fe1 O72 K1 105.4(4) . .
W11 O72 K8 105.0(4) . .
Fe1 O72 K8 95.4(4) . .
K1 O72 K8 95.5(4) . .
Fe1 O73 K8 95.3(4) . .
Fe1 O74 K7 116.1(4) . .
Fe1 O74 K1 92.6(3) . .
K7 O74 K1 103.1(4) . .
K4 O75 K1 147.4(7) 6_566 .
K4 O75 K7 64.9(4) 6_566 .
K1 O75 K7 104.7(6) . .
K4 O75 K4' 53.5(4) 6_566 6_566
K1 O75 K4' 99.7(5) . 6_566
K7 O75 K4' 94.9(5) . 6_566
K1 O76 K4' 102.1(5) . 6_566
K2 O77 K6 108.5(10) . 2
K3' O78 K3 9.1(5) 2 .
K3' O78 K11 123.9(8) 2 2
K3 O78 K11 132.1(7) . 2
K3' O78 K3' 15.2(8) 2 .
K3 O78 K3' 7.3(4) . .
K11 O78 K3' 139.0(7) 2 .
K3' O79 K9 115.1(8) . 6_575
K3' O79 K3 7.7(8) . .
K9 O79 K3 113.8(8) 6_575 .
K3' O79 K3' 9.6(6) . 2
K9 O79 K3' 110.8(8) 6_575 2
K3 O79 K3' 3.2(3) . 2
K3' O80 K6 148.5(7) . .
K3' O80 K3 2.8(7) . .
K6 O80 K3 146.3(8) . .
K4' O81C K4 58.0(11) . .
K4 O82 K4' 54.2(3) . .
K4 O83 K6 125.5(11) . 5_566
O84 O84' K5 14(4) . .
O84' O84 K5 162(5) . .
K9' O86 K9 82.9(10) . .
K9' O87 K11 135(2) . .
K11 O88 K12 53.0(6) 8_466 .
K11 O88 K4' 114.6(9) 8_466 .
K12 O88 K4' 166.6(9) . .
O91' O91 K4' 134(4) . 4_456
O94 O93 K12 112(2) 8_466 .
O99' O96 K11 113(3) 2_556 5_576
O96 O99' O99 150(4) 2_556 .
O99' O99 O99' 158(5) 2_556 .

loop_
_geom_bond_atom_site_label_1
_geom_bond_atom_site_label_2
_geom_bond_distance
_geom_bond_site_symmetry_2
W1 O1 1.732(8) .
W1 O2 1.781(9) .
W1 O5 1.917(9) .
W1 O9 1.935(9) .
W1 O10 2.061(8) .
W1 O7 2.215(7) .
W1 K7 3.902(9) 2_556
W1 K12 3.966(10) 8_565
W2 O4 1.725(9) .
W2 O3 1.798(9) .
W2 O6 1.923(8) .
W2 O5 1.940(8) .
W2 O8 2.056(8) .
W2 O7 2.265(8) .
W2 K10 3.806(11) 5_566
W2 K7 3.854(9) 2_556
W3 O15 1.736(10) .
W3 O8 1.843(8) .
W3 O16 1.921(9) .
W3 O14 1.927(9) .
W3 O24 1.948(9) .
W3 O19 2.322(9) .
W3 K9 3.993(11) 5_576
W4 O13 1.714(9) .
W4 O10 1.845(8) .
W4 O14 1.903(9) .
W4 O12 1.952(9) .
W4 O25 1.955(8) .
W4 O20 2.333(8) .
W4 K9 3.872(11) .
W4 K12 3.888(10) 8_565
W4 K9 4.009(12) 5_576
W5 O11 1.726(9) .
W5 O12 1.892(8) .
W5 O9 1.898(8) .
W5 O40 1.899(8) 2_556
W5 O23 1.923(8) .
W5 O20 2.359(8) .
W5 K4' 4.101(9) 3
W6 O17 1.696(9) .
W6 O21 1.869(9) .
W6 O6 1.884(8) .
W6 O16 1.929(9) .
W6 O22 1.946(8) .
W6 O19 2.358(8) .
W6 K8 3.829(11) 2_556
W6 K5 3.991(7) .
W7 O34 1.854(8) .
W7 O35 1.896(9) .
W7 O21 1.905(9) .
W7 O39 1.993(9) 2_556
W7 O30 2.099(9) .
W7 O18 2.166(8) .
W7 Fe3 3.097(2) .
W7 K5 3.904(7) .
W7 K8 3.964(10) 2_556
W8 O28 1.720(9) .
W8 O30 1.906(10) .
W8 O22 1.909(9) .
W8 O24 1.920(9) .
W8 O26 1.930(8) .
W8 O19 2.308(8) .
W8 K9' 3.660(14) 5_576
W8 K5 3.960(8) .
W9 O27 1.714(9) .
W9 O26 1.886(8) .
W9 O29 1.912(9) .
W9 O23 1.927(9) .
W9 O25 1.939(9) .
W9 O20 2.290(8) .
W9 K9' 3.789(14) 5_576
W9 K9 4.039(12) .
W10 O65 1.710(11) .
W10 O66 1.894(10) .
W10 O64 1.895(9) .
W10 O67 1.902(9) .
W10 O63 1.925(11) .
W10 O61 2.362(11) .
W10 K8 3.739(11) .
W10 K2 3.847(6) 6_566
W11 O70 1.711(10) .
W11 O72 1.805(9) .
W11 O67 1.908(9) .
W11 O59 1.953(9) .
W11 O69 2.045(10) .
W11 O60 2.238(9) .
W11 K1 3.658(5) .
W11 K8 4.094(11) .
W12 O68 1.720(9) .
W12 O69 1.832(10) .
W12 O58 1.902(12) .
W12 O66 1.957(12) .
W12 O62 1.967(9) .
W12 O61 2.324(8) .
W12 K4' 3.957(9) .
W12 K4 4.095(8) .
W13 O56 1.721(9) .
W13 O57 1.844(10) .
W13 O53 1.912(10) .
W13 O58 1.914(10) .
W13 O52 1.948(10) .
W13 O51 2.342(8) .
W13 K4' 3.742(9) .
W14 O55 1.720(8) .
W14 O71 1.823(9) .
W14 O59 1.911(9) .
W14 O54 1.931(9) .
W14 O57 2.033(9) .
W14 O60 2.225(8) .
W14 K7 3.655(9) 7_467
W14 K12 3.990(12) .
W15 O45 1.704(9) .
W15 O46 1.908(12) .
W15 O62 1.921(8) .
W15 O44 1.921(8) .
W15 O63 1.933(12) .
W15 O61 2.296(9) .
W15 K6 3.640(7) 5_566
W15 K10 3.735(15) .
W15 K2 3.874(6) 5_566
W15 K2 3.978(6) 6_566
W16 O50 1.714(11) .
W16 O47 1.899(10) .
W16 O46 1.912(10) .
W16 O43 1.923(8) .
W16 O52 1.927(9) .
W16 O51 2.301(9) .
W16 K1 3.661(4) 6_565
W16 K10 3.847(11) .
W16 K5 3.858(7) .
W17 O48 1.728(10) .
W17 O42 1.848(8) .
W17 O54 1.888(9) .
W17 O53 1.948(9) .
W17 O47 1.955(9) .
W17 O51 2.360(9) .
W17 K4 3.974(7) 4_456
W18 O41 1.862(9) .
W18 O33 1.864(9) .
W18 O42 1.946(8) .
W18 O38 1.992(8) .
W18 O43 2.112(9) .
W18 O49 2.170(9) .
W18 Fe2 3.093(2) .
W18 W20 3.2038(13) 2_556
W19 O32 1.818(9) .
W19 O41 1.833(8) .
W19 O40 1.885(8) .
W19 O39 1.982(8) .
W19 O29 2.153(8) 2_556
W19 O18 2.204(9) 2_556
W20 O36 1.842(9) .
W20 O35 1.850(9) .
W20 O64 1.926(10) 2_556
W20 O38 1.943(9) 2_556
W20 O44 2.099(9) 2_556
W20 O49 2.171(8) 2_556
W20 Fe2 3.090(2) 2_556
W20 W18 3.2039(13) 2_556
W20 K2 3.863(5) 5_566
W20 K8 3.907(11) 2_556
Fe1 O71 1.966(9) .
Fe1 O72 1.972(8) .
Fe1 O3 1.975(9) 2_556
Fe1 O2 1.999(9) 2_556
Fe1 O74 2.070(9) .
Fe1 O73 2.112(9) .
Fe1 K1 3.808(4) .
Fe1 K8 3.947(13) .
Fe1 K7 3.966(10) 7_467
Fe1 K7 3.983(10) .
Fe2 O34 1.984(9) .
Fe2 O36 1.999(9) .
Fe2 O38 2.008(9) .
Fe2 O37 2.046(12) .
Fe2 O43 2.052(9) .
Fe2 O44 2.097(9) .
Fe2 W20 3.090(2) 2_556
Fe2 K5 3.900(8) .
Fe2 K2 3.903(6) 5_566
Fe3 O33 1.980(8) .
Fe3 O39 1.983(8) 2_556
Fe3 O32 1.991(9) .
Fe3 O31 2.034(12) .
Fe3 O29 2.096(9) .
Fe3 O30 2.103(10) .
Si1 O7 1.611(8) .
Si1 O18 1.623(9) .
Si1 O19 1.641(9) .
Si1 O20 1.642(8) .
Si2 O60 1.623(9) .
Si2 O49 1.624(9) .
Si2 O51 1.635(10) .
Si2 O61 1.642(9) .
K1 O75 2.717(16) .
K1 O72 2.777(11) .
K1 O76 2.825(15) .
K1 O52 2.830(10) 6_566
K1 K10 2.864(13) 6_566
K1 O70 2.972(12) .
K1 O74 3.103(10) .
K1 O50 3.205(11) 6_566
K1 O3 3.341(9) 2_556
K1 O46 3.383(12) 6_566
K1 W16 3.661(4) 6_566
K2 O63 2.755(11) 6_565
K2 O17 2.799(12) .
K2 O45 2.807(11) 5_566
K2 O36 2.808(10) 5_566
K2 O77 2.89(3) .
K2 K2 3.027(14) 2
K2 O37 3.430(16) 5_566
K2 W10 3.847(6) 6_565
K2 W20 3.863(5) 5_566
K2 Fe7 3.863(5) 5_566
K2 W15 3.874(6) 5_566
K2 Fe2 3.903(6) 5_566
K3 K3' 0.43(2) 2
K3 O78 2.69(2) 2
K3 O78 2.69(2) .
K3 O15 2.80(3) .
K3 O15 2.80(3) 2
K3 O79 2.80(3) 2
K3 O79 2.80(3) .
K3 O80 3.37(3) 2
K3 O80 3.37(3) .
K3 K9 4.688(16) 5_576
K3 K9 4.689(16) 6_575
K3 K11 4.973(17) 2
K3' K3' 0.79(4) 2
K3' O79 2.57(3) .
K3' O78 2.63(2) 2
K3' O15 2.714(18) 2
K3' O15 2.738(18) .
K3' O78 2.93(2) .
K3' O80 2.97(3) .
K3' O79 3.20(3) 2
K3' K9 4.53(2) 6_575
K3' K11 4.75(2) .
K3' K9 4.94(2) 5_576
K4 O82 2.575(15) .
K4 O75 2.578(17) 6_565
K4 K4' 2.595(12) .
K4 O83 2.67(3) .
K4 O68 2.710(14) .
K4 K7 2.980(13) 6_565
K4 O81C 3.05(3) .
K4 O48 3.107(12) 4_446
K4 O54 3.291(12) 4_446
K4 W17 3.974(7) 4_446
K4 K6 4.850(11) 5_566
K4' O81C 1.39(3) .
K4' O56 2.840(14) .
K4' O11 2.873(12) 3_445
K4' O76 2.893(17) 6_565
K4' O58 3.037(13) .
K4' O82 3.045(16) .
K4' O75 3.093(17) 6_565
K4' O68 3.198(16) .
K4' O91 3.33(3) 4_446
K4' O88 3.42(3) .
K5 O84 2.59(3) .
K5 O50 2.794(12) .
K5 O65 2.819(15) 6_565
K5 O22 2.822(12) .
K5 O34 2.845(12) .
K5 O84' 3.21(5) .
K5 O37 3.425(18) .
K6 O83 2.78(3) 5_566
K6 O4 2.857(12) .
K6 O85 2.89(4) .
K6 O77 2.91(3) 2
K6 O62 2.943(12) 5_566
K6 O80 3.130(18) .
K6 O45 3.175(13) 5_566
K6 O63 3.207(12) 5_566
K6 W15 3.640(7) 5_566
K6 K2 4.713(10) 2
K6 K4 4.850(11) 5_566
K7 O74 2.611(14) .
K7 O71 2.782(12) 7_467
K7 O5 2.814(12) 2_556
K7 O75 2.946(18) .
K7 K4 2.980(13) 6_566
K7 O55 3.038(13) 7_467
K7 O2 3.368(13) 8_466
K7 W14 3.655(9) 7_467
K7 W2 3.854(9) 2_556
K7 W1 3.902(9) 2_556
K7 Fe1 3.966(10) 7_467
K8 K10 2.646(17) 6_566
K8 O64 2.847(16) .
K8 O21 2.923(13) 2_556
K8 O67 3.013(14) .
K8 O35 3.081(14) 2_556
K8 O73 3.145(16) .
K8 O90 3.17(2) 2_556
K8 O6 3.195(14) 2_556
K8 O72 3.238(14) .
K8 O3 3.402(15) 2_556
K8 W6 3.829(11) 2_556
K9 O86 2.69(3) .
K9 O79 2.79(3) 6_576
K9 O25 2.844(13) .
K9 O14 3.103(14) 5_576
K9 O24 3.116(14) 5_576
K9 O25 3.152(15) 5_576
K9 K9' 3.32(2) .
K9 W3 3.993(11) 5_576
K9 W4 4.009(12) 5_576
K9 K3' 4.53(2) 6_576
K9' O87 0.86(2) .
K9' O86 2.31(3) .
K9' O13 2.785(17) .
K9' O26 2.857(16) 5_576
K9' O28 2.885(17) 5_576
K9' O31 2.98(2) 5_576
K9' O27 3.124(18) 5_576
K9' W8 3.660(14) 5_576
K9' W9 3.789(14) 5_576
K9' K11 4.08(2) .
K9' K12 4.129(18) 8_565
K10 K8 2.646(17) 6_565
K10 O37 2.653(16) .
K10 K1 2.864(13) 6_565
K10 O45 2.91(2) .
K10 O46 2.957(15) .
K10 O50 3.061(16) .
K10 O6 3.126(14) 5_566
K10 O3 3.177(13) 5_566
K10 W2 3.806(11) 5_566
K10 K2 4.579(15) 5_566
K11 K12 2.73(2) 8_565
K11 O78 2.754(18) 2
K11 O89 2.754(17) 8_565
K11 O96 2.81(4) 5_576
K11 O88 2.90(3) 8_565
K11 O92 3.01(3) .
K11 O13 3.206(18) .
K11 O87 3.43(3) .
K12 K11 2.73(2) 8_466
K12 O59 2.806(13) .
K12 O1 2.955(13) 8_466
K12 O10 3.058(13) 8_466
K12 O93 3.13(5) .
K12 O88 3.19(3) .
K12 O13 3.245(14) 8_466
K12 O55 3.420(17) .
K12 W4 3.888(10) 8_466
K12 W1 3.966(10) 8_466
K12 K9' 4.128(18) 8_466
O1 K12 2.955(13) 8_565
O2 Fe1 1.999(9) 2_556
O2 K7 3.368(13) 8_565
O3 Fe1 1.975(9) 2_556
O3 K10 3.177(13) 5_566
O3 K1 3.341(9) 2_556
O3 K8 3.402(15) 2_556
O5 K7 2.815(12) 2_556
O6 K10 3.126(14) 5_566
O6 K8 3.195(14) 2_556
O10 K12 3.059(13) 8_565
O11 K4' 2.874(12) 3
O13 K12 3.245(14) 8_565
O14 K9 3.103(14) 5_576
O15 K3' 2.714(18) 2
O18 Fe6 2.204(9) 2_556
O18 W19 2.204(9) 2_556
O21 K8 2.923(13) 2_556
O24 K9 3.116(14) 5_576
O25 K9 3.152(15) 5_576
O26 K9' 2.857(16) 5_576
O27 K9' 3.124(18) 5_576
O28 K9' 2.885(17) 5_576
O29 Fe6 2.153(8) 2_556
O29 W19 2.153(8) 2_556
O31 K9' 2.98(2) 5_576
O35 K8 3.081(14) 2_556
O36 K2 2.808(10) 5_566
O37 K2 3.430(16) 5_566
O38 Fe7 1.943(9) 2_556
O38 W20 1.943(9) 2_556
O39 Fe3 1.983(8) 2_556
O39 Fe4 1.993(9) 2_556
O39 W7 1.993(9) 2_556
O40 W5 1.899(8) 2_556
O44 Fe7 2.099(9) 2_556
O44 W20 2.099(9) 2_556
O45 K2 2.807(11) 5_566
O45 K6 3.175(13) 5_566
O46 K1 3.383(12) 6_565
O48 K4 3.107(12) 4_456
O49 Fe7 2.171(8) 2_556
O49 W20 2.171(8) 2_556
O50 K1 3.205(11) 6_565
O52 K1 2.830(10) 6_565
O54 K4 3.291(12) 4_456
O55 K7 3.038(13) 7_467
O62 K6 2.943(12) 5_566
O63 K2 2.755(11) 6_566
O63 K6 3.207(12) 5_566
O64 Fe7 1.926(10) 2_556
O64 W20 1.926(10) 2_556
O65 K5 2.819(15) 6_566
O71 K7 2.782(12) 7_467
O75 K4 2.578(17) 6_566
O75 K4' 3.093(17) 6_566
O76 K4' 2.893(17) 6_566
O77 K6 2.91(3) 2
O78 K3' 2.63(2) 2
O78 K11 2.754(18) 2
O79 K9 2.79(3) 6_575
O79 K3' 3.20(3) 2
O83 K6 2.78(3) 5_566
O84' O84 0.65(4) .
O88 K11 2.90(3) 8_466
O89 K11 2.754(17) 8_466
O90 K8 3.17(2) 2_556
O91 O91' 0.87(4) .
O91 K4' 3.33(3) 4_456
O93 O94 1.76(6) 8_466
O94 O93 1.76(6) 8_565
O96 O99' 1.63(6) 2_556
O96 K11 2.81(4) 5_576
O99' O96 1.63(6) 2_556
O99' O99 1.76(6) .
O99 O99' 1.76(6) 2_556
